data_4325858
loop_
_publ_author_name
'Haruo Naruke'
'Jun Iijima'
'Takanobu Sanji'

_publ_contact_author_address
; Chemical Resources Laboratory
Tokyo Institute of Technology
R1-23, 4259 Nagatsuta, Midori-ku, Yokohama 226-8503
Japan 
;
_publ_contact_author_email ' hnaruke@res.titech.ac.jp'
_publ_contact_author_fax ' +81-(0)45-924-5271 '
_publ_contact_author_name ' Haruo Naruke'
_publ_contact_author_phone ' +81-(0)45-924-5271 '
_publ_section_title
;
 Enantioselective Resolutions and Circular Dichroism Studies of
 Lanthanide-Containing Keggin-Type [Ln(PW11O39)2]11- Polyoxometalates
;
_journal_name_full 'Inorganic Chemistry'
_journal_page_first 7535
_journal_page_last 7539
_journal_paper_doi 10.1021/ic200401g
_journal_volume 50
_journal_year 2011
_chemical_absolute_configuration rm
_chemical_formula_moiety 'C41.50 H126.20 Er K1.30 N8.30 Na3.20 O117.10 P2 W22'
_chemical_formula_sum 'C41.5 H126.2 Er K1.3 N8.3 Na3.2 O117.1 P2 W22'
_chemical_formula_weight 7013.74
_space_group_IT_number 1
_symmetry_cell_setting triclinic
_symmetry_Int_Tables_number 1
_symmetry_space_group_name_Hall 'P 1'
_symmetry_space_group_name_H-M 'P 1'
_atom_sites_solution_primary direct
_atom_sites_solution_secondary difmap
_cell_angle_alpha 103.7675(11)
_cell_angle_beta 92.8707(10)
_cell_angle_gamma 97.5486(11)
_cell_formula_units_Z 1
_cell_length_a 12.8505(5)
_cell_length_b 13.2454(6)
_cell_length_c 19.6811(8)
_cell_measurement_reflns_used 39422
_cell_measurement_temperature 213
_cell_measurement_theta_max 27.52
_cell_measurement_theta_min 3.12
_cell_volume 3213.9(2)
_computing_cell_refinement 'RAPID AUTO'
_computing_data_collection 'RAPID AUTO (Rigaku, ????)'
_computing_data_reduction 'RAPID AUTO'
_computing_molecular_graphics 'CrystalStructure 4.0'
_computing_publication_material 'CrystalStructure 4.0 (Rigaku, 2010)'
_computing_structure_refinement 'SHELXL97 (Sheldrick, 2008)'
_computing_structure_solution 'SHELXS97 (Sheldrick, 2008)'
_diffrn_ambient_temperature 213
_diffrn_detector_area_resol_mean 10.000
_diffrn_measured_fraction_theta_full 0.995
_diffrn_measured_fraction_theta_max 0.995
_diffrn_measurement_device_type 'Rigaku R-AXIS RAPID'
_diffrn_measurement_method \w
_diffrn_radiation_type 'Mo K\a'
_diffrn_radiation_wavelength 0.71075
_diffrn_reflns_av_R_equivalents 0.0722
_diffrn_reflns_limit_h_max 14
_diffrn_reflns_limit_h_min -16
_diffrn_reflns_limit_k_max 17
_diffrn_reflns_limit_k_min -17
_diffrn_reflns_limit_l_max 25
_diffrn_reflns_limit_l_min -25
_diffrn_reflns_number 51805
_diffrn_reflns_theta_full 27.48
_diffrn_reflns_theta_max 27.48
_diffrn_standards_number 0
_exptl_absorpt_coefficient_mu 20.463
_exptl_absorpt_correction_T_max 0.146
_exptl_absorpt_correction_T_min 0.017
_exptl_absorpt_correction_type numerical
_exptl_absorpt_process_details 'NUMABS (Rigaku, 1999)'
_exptl_crystal_colour pink
_exptl_crystal_density_diffrn 3.623
_exptl_crystal_description block
_exptl_crystal_F_000 3156.00
_exptl_crystal_size_max 0.532
_exptl_crystal_size_mid 0.103
_exptl_crystal_size_min 0.094
_refine_diff_density_max 2.590
_refine_diff_density_min -3.020
_refine_ls_abs_structure_details 'Flack, H. D. (1983), Acta Cryst. A39, 876-881.  10676 Friedel Pairs'
_refine_ls_abs_structure_Flack 0.028(14)
_refine_ls_extinction_method none
_refine_ls_goodness_of_fit_ref 1.073
_refine_ls_hydrogen_treatment undef
_refine_ls_number_parameters 749
_refine_ls_number_reflns 25345
_refine_ls_number_restraints 12
_refine_ls_R_factor_gt 0.0583
_refine_ls_shift/su_max 0.001
_refine_ls_structure_factor_coef Fsqd
_refine_ls_weighting_details 'w = 1/[\s^2^(Fo^2^)+(0.0809P)^2^+19.8623P] where P=(Fo^2^+2Fc^2^)/3'
_refine_ls_weighting_scheme calc
_refine_ls_wR_factor_ref 0.1681
_reflns_number_gt 21579
_reflns_number_total 25345
_reflns_threshold_expression F^2^>2.0\s(F^2^)
_cod_data_source_file ic200401g_si_002_1.cif
_cod_data_source_block L-Er
_cod_original_cell_volume 3214.0(3)
_cod_original_formula_sum 'C41.50 H126.20 Er K1.30 N8.30 Na3.20 O117.10 P2 W22'
_cod_database_code 4325858

loop_
_symmetry_equiv_pos_site_id
_symmetry_equiv_pos_as_xyz
1 +X,+Y,+Z

loop_
_atom_site_label
_atom_site_type_symbol
_atom_site_fract_x
_atom_site_fract_y
_atom_site_fract_z
_atom_site_U_iso_or_equiv
_atom_site_adp_type
_atom_site_occupancy
_atom_site_symmetry_multiplicity
_atom_site_calc_flag
W(1) W 0.75749(7) 0.89624(7) 1.00871(5) 0.03239(18) Uani 1.0 1 d
W(2) W 0.42296(7) 1.16410(7) 0.98984(5) 0.03387(19) Uani 1.0 1 d
W(3) W 0.89716(7) 1.10551(7) 1.16346(5) 0.0370(2) Uani 1.0 1 d
W(4) W 0.23453(7) 0.70134(7) 0.82082(5) 0.03452(19) Uani 1.0 1 d
W(5) W 0.78677(7) 1.37456(7) 1.04107(5) 0.0357(2) Uani 1.0 1 d
W(6) W 0.53475(7) 0.88896(7) 1.09011(5) 0.03357(19) Uani 1.0 1 d
W(7) W 0.66257(7) 1.17070(7) 0.90124(5) 0.03388(19) Uani 1.0 1 d
W(8) W 0.67080(8) 1.09753(8) 1.24681(5) 0.0403(3) Uani 1.0 1 d
W(9) W 0.42391(7) 1.13619(8) 1.15941(5) 0.0372(2) Uani 1.0 1 d
W(10) W 0.78999(8) 1.33154(8) 1.22123(5) 0.0398(2) Uani 1.0 1 d
W(11) W 0.54038(7) 1.36706(7) 1.13131(5) 0.0393(2) Uani 1.0 1 d
W(12) W 0.89542(7) 1.14990(7) 0.98536(5) 0.03447(19) Uani 1.0 1 d
W(13) W 0.44946(7) 0.58844(7) 0.78317(5) 0.0366(2) Uani 1.0 1 d
W(14) W 0.32839(11) 0.46404(9) 0.59832(5) 0.0548(3) Uani 1.0 1 d
W(15) W 0.11004(9) 0.58162(9) 0.63624(5) 0.0492(3) Uani 1.0 1 d
W(16) W 0.38547(7) 1.01171(7) 0.74601(5) 0.0368(2) Uani 1.0 1 d
W(17) W 0.51331(11) 0.78557(10) 0.53125(5) 0.0550(3) Uani 1.0 1 d
W(18) W 0.61708(8) 0.88738(8) 0.70596(5) 0.0431(3) Uani 1.0 1 d
W(19) W 0.27517(9) 0.91180(9) 0.57289(5) 0.0477(3) Uani 1.0 1 d
W(20) W 0.59227(10) 0.62332(9) 0.62765(6) 0.0515(3) Uani 1.0 1 d
W(21) W 0.13819(8) 0.86775(8) 0.70950(5) 0.0405(3) Uani 1.0 1 d
W(22) W 0.24772(11) 0.62268(9) 0.49777(5) 0.0559(3) Uani 1.0 1 d
Er(1) Er 0.50255(7) 0.88280(8) 0.89071(5) 0.0318(2) Uani 1.0 1 d
K(1) K 0.1175(8) 0.5867(9) 0.9725(6) 0.100(3) Uani 1.0 1 d
P(1) P 0.6620(5) 1.1322(5) 1.0734(3) 0.0297(10) Uani 1.0 1 d
P(2) P 0.3619(6) 0.7381(5) 0.6733(3) 0.0362(12) Uani 1.0 1 d
Na(1) Na 0.5267(18) 0.4251(13) 0.9418(10) 0.112(7) Uani 1.0 1 d
Na(2) Na 0.9204(15) 0.108(3) 0.7778(12) 0.138(9) Uani 1.0 1 d
O(1) O 0.5854(13) 0.8584(13) 0.7841(8) 0.038(4) Uiso 1.0 1 d
O(2) O 0.4104(12) 0.9525(12) 0.8154(8) 0.036(4) Uiso 1.0 1 d
O(3) O 0.3390(15) 1.0215(15) 0.6454(10) 0.053(5) Uiso 1.0 1 d
O(4) O 0.5121(13) 0.9789(14) 0.7052(9) 0.042(4) Uiso 1.0 1 d
O(5) O 0.5479(14) 0.6101(14) 0.7190(9) 0.046(4) Uiso 1.0 1 d
O(6) O 0.3705(12) 0.7141(12) 0.7446(8) 0.034(4) Uiso 1.0 1 d
O(7) O 0.1775(12) 0.8065(12) 0.7798(8) 0.035(4) Uiso 1.0 1 d
O(8) O 0.1563(13) 0.6011(14) 0.7280(9) 0.045(4) Uiso 1.0 1 d
O(9) O 0.3619(13) 0.4954(14) 0.6934(9) 0.043(4) Uiso 1.0 1 d
O(10) O 0.3091(14) 0.5851(15) 0.8175(9) 0.048(4) Uiso 1.0 1 d
O(11) O 0.1398(12) 0.6712(13) 0.8731(8) 0.037(4) Uiso 1.0 1 d
O(12) O 0.3095(12) 0.8370(13) 0.6745(8) 0.038(4) Uiso 1.0 1 d
O(13) O 0.0950(14) 0.7286(14) 0.6535(9) 0.047(4) Uiso 1.0 1 d
O(14) O 0.2267(15) 0.7694(15) 0.5281(10) 0.054(5) Uiso 1.0 1 d
O(15) O 0.0184(15) 0.9074(16) 0.7330(10) 0.054(5) Uiso 1.0 1 d
O(16) O 0.3375(16) 0.3352(17) 0.5736(11) 0.062(5) Uiso 1.0 1 d
O(17) O 0.6533(14) 1.3630(14) 1.1976(9) 0.045(4) Uiso 1.0 1 d
O(18) O 0.8419(15) 1.4436(15) 1.2816(10) 0.053(5) Uiso 1.0 1 d
O(19) O 0.9090(13) 1.2553(13) 1.2161(9) 0.041(4) Uiso 1.0 1 d
O(20) O 0.6499(14) 1.0619(14) 1.3236(9) 0.045(4) Uiso 1.0 1 d
O(21) O 0.6226(13) 0.9749(13) 1.1813(8) 0.040(4) Uiso 1.0 1 d
O(22) O 0.8361(12) 0.9810(12) 1.1037(8) 0.037(4) Uiso 1.0 1 d
O(23) O 0.9293(14) 1.1606(14) 1.0837(9) 0.046(4) Uiso 1.0 1 d
O(24) O 1.0172(13) 1.0818(13) 1.1923(9) 0.042(4) Uiso 1.0 1 d
O(25) O 1.0141(14) 1.1388(14) 0.9523(9) 0.044(4) Uiso 1.0 1 d
O(26) O 0.8360(12) 1.0104(12) 0.9767(8) 0.036(4) Uiso 1.0 1 d
O(27) O 0.6677(13) 0.8381(13) 1.0676(8) 0.039(4) Uiso 1.0 1 d
O(28) O 0.8429(13) 0.8040(14) 0.9911(9) 0.043(4) Uiso 1.0 1 d
O(29) O 0.6637(11) 0.8538(12) 0.9326(7) 0.031(3) Uiso 1.0 1 d
O(30) O 0.4812(12) 0.8461(12) 1.0030(8) 0.034(4) Uiso 1.0 1 d
O(31) O 0.6113(11) 1.0354(12) 0.8948(8) 0.032(3) Uiso 1.0 1 d
O(32) O 0.5358(12) 1.2125(12) 0.9456(8) 0.033(3) Uiso 1.0 1 d
O(33) O 0.3187(13) 1.1781(13) 0.9414(9) 0.042(4) Uiso 1.0 1 d
O(34) O 0.4490(12) 1.3162(12) 1.0502(8) 0.036(4) Uiso 1.0 1 d
O(35) O 0.6496(13) 1.3940(13) 1.0765(8) 0.040(4) Uiso 1.0 1 d
O(36) O 0.5595(12) 1.1799(12) 1.0846(8) 0.035(4) Uiso 1.0 1 d
O(37) O 0.4476(12) 0.9986(12) 1.1181(8) 0.036(4) Uiso 1.0 1 d
O(38) O 0.6399(11) 1.0172(11) 1.0453(7) 0.027(3) Uiso 1.0 1 d
O(39) O 0.8114(14) 1.1547(14) 0.9064(9) 0.045(4) Uiso 1.0 1 d
O(40) O 0.7232(11) 1.1884(11) 1.0245(7) 0.028(3) Uiso 1.0 1 d
O(41) O 0.7248(11) 1.3303(12) 0.9518(8) 0.032(3) Uiso 1.0 1 d
O(42) O 0.8365(13) 1.4998(14) 1.0439(9) 0.044(4) Uiso 1.0 1 d
O(43) O 0.8258(13) 1.3655(13) 1.1349(8) 0.041(4) Uiso 1.0 1 d
O(44) O 0.3228(13) 1.1158(13) 1.2065(9) 0.041(4) Uiso 1.0 1 d
O(45) O 0.5412(13) 1.1453(13) 1.2266(8) 0.039(4) Uiso 1.0 1 d
O(46) O 0.3532(14) 1.1368(14) 1.0736(9) 0.046(4) Uiso 1.0 1 d
O(47) O 0.4793(13) 0.7914(13) 1.1257(9) 0.042(4) Uiso 1.0 1 d
O(48) O 0.8174(14) 1.0740(14) 1.2369(9) 0.045(4) Uiso 1.0 1 d
O(49) O 0.7282(12) 1.1605(12) 1.1447(8) 0.034(4) Uiso 1.0 1 d
O(50) O 0.5082(15) 1.4868(15) 1.1625(10) 0.052(5) Uiso 1.0 1 d
O(51) O 0.4380(12) 1.0294(13) 0.9592(8) 0.036(4) Uiso 1.0 1 d
O(52) O 0.9053(13) 1.3036(14) 1.0135(9) 0.043(4) Uiso 1.0 1 d
O(53) O 0.6432(13) 1.1874(14) 0.8169(9) 0.042(4) Uiso 1.0 1 d
O(54) O 0.4137(14) 1.1414(14) 0.7840(9) 0.044(4) Uiso 1.0 1 d
O(55) O 0.2374(15) 0.9705(16) 0.5085(10) 0.054(5) Uiso 1.0 1 d
O(56) O 0.2334(12) 0.9917(13) 0.7523(8) 0.038(4) Uiso 1.0 1 d
O(57) O 0.3937(15) 0.6830(15) 0.4979(10) 0.053(5) Uiso 1.0 1 d
O(58) O 0.1987(18) 0.5885(18) 0.4135(12) 0.068(6) Uiso 1.0 1 d
O(59) O -0.0178(16) 0.5231(17) 0.6338(10) 0.060(5) Uiso 1.0 1 d
O(60) O 0.2933(13) 0.6450(13) 0.6188(9) 0.041(4) Uiso 1.0 1 d
O(61) O 0.4712(13) 0.7497(13) 0.6443(8) 0.039(4) Uiso 1.0 1 d
O(62) O 0.7329(14) 0.9740(15) 0.7267(9) 0.049(4) Uiso 1.0 1 d
O(63) O 0.3272(11) 0.7942(11) 0.8810(7) 0.028(3) Uiso 1.0 1 d
O(64) O 0.5057(12) 0.6988(12) 0.8502(8) 0.036(4) Uiso 1.0 1 d
O(65) O 0.4919(13) 0.4860(14) 0.8108(9) 0.043(4) Uiso 1.0 1 d
O(66) O 0.4727(15) 0.5284(15) 0.5899(10) 0.052(5) Uiso 1.0 1 d
O(67) O 0.4085(15) 0.8779(15) 0.5476(10) 0.051(5) Uiso 1.0 1 d
O(68) O 0.6744(15) 0.7545(16) 0.6755(10) 0.055(5) Uiso 1.0 1 d
O(69) O 0.1760(15) 0.4566(15) 0.6127(10) 0.052(5) Uiso 1.0 1 d
O(70) O 0.5864(15) 0.6741(15) 0.5439(10) 0.050(5) Uiso 1.0 1 d
O(71) O 0.2946(17) 0.4983(18) 0.5068(11) 0.066(6) Uiso 1.0 1 d
O(72) O 0.1503(13) 0.9085(14) 0.6223(9) 0.044(4) Uiso 1.0 1 d
O(73) O 0.1215(16) 0.5885(16) 0.5361(10) 0.058(5) Uiso 1.0 1 d
O(74) O 0.561(2) 0.804(2) 0.4537(13) 0.078(7) Uiso 1.0 1 d
O(75) O 0.6066(15) 0.8771(15) 0.5988(10) 0.053(5) Uiso 1.0 1 d
O(76) O 0.7323(15) 1.2453(15) 1.2794(10) 0.052(5) Uiso 1.0 1 d
O(77) O 0.4508(16) 1.2879(17) 1.1806(11) 0.060(5) Uiso 1.0 1 d
O(78) O 0.6858(16) 0.5413(17) 0.6151(11) 0.062(5) Uiso 1.0 1 d
O(79) O 0.2258(16) 0.7382(17) 1.0420(10) 0.058(5) Uiso 1.0 1 d
O(80) O 0.1484(16) 0.8001(16) 1.1397(11) 0.060(5) Uiso 1.0 1 d
O(81) O -0.0409(17) 0.6435(18) 0.9851(11) 0.067(6) Uiso 1.0 1 d
O(82) O 0.037(3) 0.411(3) 0.9201(15) 0.091(8) Uiso 1.0 1 d
O(83) O 0.280(3) 0.517(3) 0.9419(17) 0.113(10) Uiso 1.0 1 d
O(84) O 0.7540(16) 0.4391(17) 0.8557(11) 0.061(5) Uiso 1.0 1 d
O(85) O 0.7026(15) 0.5853(15) 0.9205(10) 0.053(5) Uiso 1.0 1 d
O(86) O 0.620(4) 0.774(6) 0.329(4) 0.30(4) Uiso 1.0 1 d
O(87) O 0.766(3) 0.866(3) 0.3284(17) 0.109(10) Uiso 1.0 1 d
O(88) O 0.379(3) 0.462(3) 1.0193(19) 0.051(9) Uiso 0.5000 1 d
O(89) O 0.210(5) 0.328(5) 0.903(3) 0.093(16) Uiso 0.5000 1 d
O(90) O 0.1130(17) 0.6373(18) 1.1796(12) 0.067(6) Uiso 1.0 1 d
O(91) O 0.0955(14) 0.5247(15) 1.0780(9) 0.049(4) Uiso 1.0 1 d
O(92) O 1.1271(18) 0.1616(18) 0.8272(12) 0.069(6) Uiso 1.0 1 d
O(93) O 0.234(3) 0.208(3) 0.6667(17) 0.115(10) Uiso 1.0 1 d
O(94) O 0.496(4) 0.604(5) 0.988(3) 0.083(14) Uiso 0.5000 1 d
O(95) O 0.339(4) 0.578(4) 0.105(3) 0.066(11) Uiso 0.5000 1 d
O(96) O 0.221(3) 0.362(4) 0.015(2) 0.143(14) Uiso 1.0 1 d
O(97) O 0.174(4) 0.976(4) 0.265(3) 0.072(12) Uiso 0.5000 1 d
O(98) O 0.191(4) 0.368(4) 0.762(3) 0.071(12) Uiso 0.5000 1 d
O(99) O 0.401(3) 0.639(3) 0.981(2) 0.054(9) Uiso 0.5000 1 d
O(103) O 0.356(4) 0.324(4) 0.854(2) 0.061(10) Uiso 0.5000 1 d
N(1) N 0.2552(15) 0.9203(16) 1.0051(10) 0.037(5) Uiso 1.0 1 d
N(2) N 0.7384(15) 0.7007(16) 0.8242(10) 0.038(4) Uiso 1.0 1 d
N(3) N 0.7885(19) 0.8179(19) 0.1903(13) 0.064(7) Uiso 1.0 1 d
N(4) N 0.0817(17) 0.3522(18) 1.1261(11) 0.047(5) Uiso 1.0 1 d
C(1) C 0.187(3) 0.807(3) 1.0821(14) 0.050(6) Uiso 1.0 1 d
C(2) C 0.1872(18) 0.9113(19) 1.0670(12) 0.038(5) Uiso 1.0 1 d
C(3) C 0.077(3) 0.930(3) 1.0431(15) 0.054(7) Uiso 1.0 1 d
C(4) C 0.071(2) 0.903(2) 0.9639(13) 0.044(6) Uiso 1.0 1 d
C(5) C 0.1767(17) 0.9570(18) 0.9544(11) 0.034(5) Uiso 1.0 1 d
C(6) C 0.7329(19) 0.5386(19) 0.8662(12) 0.040(5) Uiso 1.0 1 d
C(7) C 0.7650(19) 0.5847(19) 0.8043(12) 0.040(5) Uiso 1.0 1 d
C(8) C 0.870(3) 0.591(3) 0.7916(18) 0.070(9) Uiso 1.0 1 d
C(9) C 0.899(2) 0.696(3) 0.7721(14) 0.048(6) Uiso 1.0 1 d
C(10) C 0.830(2) 0.768(2) 0.8150(13) 0.047(6) Uiso 1.0 1 d
C(12) C 0.701(2) 0.7494(19) 0.2153(13) 0.055(7) Uiso 1.0 1 d
C(13) C 0.744(3) 0.639(3) 0.206(2) 0.083(11) Uiso 1.0 1 d
C(14) C 0.866(3) 0.666(4) 0.201(2) 0.091(12) Uiso 1.0 1 d
C(15) C 0.854(4) 0.741(3) 0.150(2) 0.106(14) Uiso 1.0 1 d
C(16) C 0.097(2) 0.545(3) 1.1390(14) 0.048(6) Uiso 1.0 1 d
C(17) C 0.0838(19) 0.4566(19) 1.1794(12) 0.041(5) Uiso 1.0 1 d
C(18) C 0.181(4) 0.460(5) 1.234(3) 0.116(16) Uiso 1.0 1 d
C(19) C 0.163(4) 0.286(4) 1.149(2) 0.084(11) Uiso 1.0 1 d
C(20) C 0.209(6) 0.346(7) 1.225(4) 0.17(3) Uiso 1.0 1 d
C(21) C 0.698(4) 0.794(4) 0.2990(15) 0.105(14) Uiso 1.0 1 d

loop_
_atom_site_aniso_label
_atom_site_aniso_U_11
_atom_site_aniso_U_22
_atom_site_aniso_U_33
_atom_site_aniso_U_12
_atom_site_aniso_U_13
_atom_site_aniso_U_23
W(1) 0.0304(4) 0.0303(5) 0.0379(5) 0.0096(4) 0.0019(4) 0.0088(4)
W(2) 0.0291(4) 0.0297(5) 0.0443(5) 0.0078(4) 0.0040(4) 0.0099(4)
W(3) 0.0346(5) 0.0368(5) 0.0394(5) 0.0055(4) -0.0019(4) 0.0102(4)
W(4) 0.0343(5) 0.0342(5) 0.0326(4) 0.0054(4) 0.0016(4) 0.0035(4)
W(5) 0.0318(5) 0.0287(5) 0.0466(5) 0.0030(4) 0.0017(4) 0.0101(4)
W(6) 0.0350(5) 0.0317(5) 0.0351(4) 0.0044(4) 0.0040(4) 0.0105(4)
W(7) 0.0313(4) 0.0316(5) 0.0407(5) 0.0042(4) 0.0029(4) 0.0130(4)
W(8) 0.0442(5) 0.0425(6) 0.0323(4) 0.0036(5) 0.0026(4) 0.0074(4)
W(9) 0.0335(5) 0.0375(5) 0.0394(5) 0.0065(4) 0.0104(4) 0.0047(4)
W(10) 0.0397(5) 0.0364(5) 0.0385(5) 0.0032(4) 0.0000(4) 0.0023(4)
W(11) 0.0345(5) 0.0296(5) 0.0508(5) 0.0068(4) 0.0067(5) 0.0023(4)
W(12) 0.0293(4) 0.0356(5) 0.0409(5) 0.0075(4) 0.0055(4) 0.0121(4)
W(13) 0.0430(5) 0.0318(5) 0.0361(5) 0.0115(4) 0.0060(4) 0.0068(4)
W(14) 0.0867(9) 0.0373(6) 0.0371(5) 0.0184(6) 0.0007(6) -0.0012(4)
W(15) 0.0583(7) 0.0431(6) 0.0390(5) 0.0027(5) -0.0105(5) 0.0016(5)
W(16) 0.0402(5) 0.0355(5) 0.0364(5) 0.0112(4) 0.0017(4) 0.0092(4)
W(17) 0.0806(8) 0.0563(7) 0.0376(5) 0.0297(7) 0.0212(6) 0.0163(5)
W(18) 0.0421(5) 0.0482(6) 0.0456(5) 0.0152(5) 0.0152(5) 0.0179(5)
W(19) 0.0655(7) 0.0466(6) 0.0345(5) 0.0196(5) 0.0017(5) 0.0116(4)
W(20) 0.0681(7) 0.0509(7) 0.0456(6) 0.0321(6) 0.0247(6) 0.0152(5)
W(21) 0.0387(5) 0.0429(6) 0.0386(5) 0.0118(4) -0.0037(4) 0.0058(4)
W(22) 0.0841(9) 0.0499(7) 0.0314(5) 0.0191(6) -0.0023(6) 0.0020(5)
Er(1) 0.0306(5) 0.0317(5) 0.0339(5) 0.0074(4) 0.0035(4) 0.0081(4)
K(1) 0.098(7) 0.099(8) 0.107(7) 0.021(6) 0.036(6) 0.024(6)
P(1) 0.027(3) 0.030(3) 0.033(3) 0.006(2) 0.006(2) 0.009(2)
P(2) 0.045(3) 0.038(3) 0.025(3) 0.012(3) -0.001(3) 0.007(2)
Na(1) 0.184(19) 0.077(11) 0.106(12) 0.068(12) 0.060(13) 0.048(10)
Na(2) 0.078(11) 0.20(3) 0.117(15) 0.004(13) 0.007(11) 0.017(15)

loop_
_atom_type_symbol
_atom_type_description
_atom_type_scat_dispersion_real
_atom_type_scat_dispersion_imag
_atom_type_scat_source
O O 0.0106 0.0060
;
International Tables for Crystallography
(1992, Vol. C, Tables 4.2.6.8 and 6.1.1.4)
;
Er Er -0.2586 4.9576
;
International Tables for Crystallography
(1992, Vol. C, Tables 4.2.6.8 and 6.1.1.4)
;
P P 0.1023 0.0942
;
International Tables for Crystallography
(1992, Vol. C, Tables 4.2.6.8 and 6.1.1.4)
;
W W -0.8490 6.8722
;
International Tables for Crystallography
(1992, Vol. C, Tables 4.2.6.8 and 6.1.1.4)
;
K K 0.2009 0.2494
;
International Tables for Crystallography
(1992, Vol. C, Tables 4.2.6.8 and 6.1.1.4)
;
Na Na 0.0362 0.0249
;
International Tables for Crystallography
(1992, Vol. C, Tables 4.2.6.8 and 6.1.1.4)
;
C C 0.0033 0.0016
;
International Tables for Crystallography
(1992, Vol. C, Tables 4.2.6.8 and 6.1.1.4)
;
N N 0.0061 0.0033
;
International Tables for Crystallography
(1992, Vol. C, Tables 4.2.6.8 and 6.1.1.4)
;
H H 0.0000 0.0000
;
International Tables for Crystallography
(1992, Vol. C, Table 6.1.1.4)
;

loop_
_geom_angle_atom_site_label_1
_geom_angle_atom_site_label_2
_geom_angle_atom_site_label_3
_geom_angle
_geom_angle_publ_flag
_geom_angle_site_symmetry_1
_geom_angle_site_symmetry_3
O(22) W(1) O(26) 81.2(6) yes . .
O(22) W(1) O(27) 82.8(6) yes . .
O(22) W(1) O(28) 95.7(7) yes . .
O(22) W(1) O(29) 162.3(7) yes . .
O(22) W(1) O(38) 80.2(6) yes . .
O(26) W(1) O(27) 155.0(7) yes . .
O(26) W(1) O(28) 99.9(8) yes . .
O(26) W(1) O(29) 95.1(7) yes . .
O(26) W(1) O(38) 84.7(6) yes . .
O(27) W(1) O(28) 100.7(8) yes . .
O(27) W(1) O(29) 94.3(7) yes . .
O(27) W(1) O(38) 73.7(7) yes . .
O(28) W(1) O(29) 102.0(7) yes . .
O(28) W(1) O(38) 173.4(7) yes . .
O(29) W(1) O(38) 82.2(6) yes . .
O(32) W(2) O(33) 103.6(8) yes . .
O(32) W(2) O(34) 82.5(6) yes . .
O(32) W(2) O(36) 82.8(6) yes . .
O(32) W(2) O(46) 153.4(7) yes . .
O(32) W(2) O(51) 94.2(7) yes . .
O(33) W(2) O(34) 96.1(7) yes . .
O(33) W(2) O(36) 164.7(7) yes . .
O(33) W(2) O(46) 99.8(8) yes . .
O(33) W(2) O(51) 104.5(8) yes . .
O(34) W(2) O(36) 70.7(6) yes . .
O(34) W(2) O(46) 82.7(7) yes . .
O(34) W(2) O(51) 159.3(7) yes . .
O(36) W(2) O(46) 71.5(6) yes . .
O(36) W(2) O(51) 88.6(6) yes . .
O(46) W(2) O(51) 91.9(8) yes . .
O(19) W(3) O(22) 157.1(7) yes . .
O(19) W(3) O(23) 85.3(7) yes . .
O(19) W(3) O(24) 98.0(7) yes . .
O(19) W(3) O(48) 86.2(7) yes . .
O(19) W(3) O(49) 73.2(6) yes . .
O(22) W(3) O(23) 89.4(7) yes . .
O(22) W(3) O(24) 104.9(8) yes . .
O(22) W(3) O(48) 90.4(7) yes . .
O(22) W(3) O(49) 84.1(6) yes . .
O(23) W(3) O(24) 102.7(8) yes . .
O(23) W(3) O(48) 157.7(8) yes . .
O(23) W(3) O(49) 83.1(7) yes . .
O(24) W(3) O(48) 98.9(8) yes . .
O(24) W(3) O(49) 169.1(6) yes . .
O(48) W(3) O(49) 74.6(7) yes . .
O(6) W(4) O(7) 85.0(6) yes . .
O(6) W(4) O(8) 81.1(6) yes . .
O(6) W(4) O(10) 72.4(7) yes . .
O(6) W(4) O(11) 170.6(7) yes . .
O(6) W(4) O(63) 82.0(6) yes . .
O(7) W(4) O(8) 80.8(7) yes . .
O(7) W(4) O(10) 153.4(7) yes . .
O(7) W(4) O(11) 102.8(8) yes . .
O(7) W(4) O(63) 94.6(7) yes . .
O(8) W(4) O(10) 82.0(7) yes . .
O(8) W(4) O(11) 94.8(7) yes . .
O(8) W(4) O(63) 162.8(7) yes . .
O(10) W(4) O(11) 98.8(9) yes . .
O(10) W(4) O(63) 95.8(7) yes . .
O(11) W(4) O(63) 102.4(7) yes . .
O(35) W(5) O(40) 84.4(6) yes . .
O(35) W(5) O(41) 90.1(7) yes . .
O(35) W(5) O(42) 100.4(8) yes . .
O(35) W(5) O(43) 84.2(7) yes . .
O(35) W(5) O(52) 157.8(8) yes . .
O(40) W(5) O(41) 74.4(6) yes . .
O(40) W(5) O(42) 173.7(7) yes . .
O(40) W(5) O(43) 82.7(6) yes . .
O(40) W(5) O(52) 74.5(6) yes . .
O(41) W(5) O(42) 101.3(8) yes . .
O(41) W(5) O(43) 156.9(7) yes . .
O(41) W(5) O(52) 90.8(7) yes . .
O(42) W(5) O(43) 101.8(8) yes . .
O(42) W(5) O(52) 101.2(8) yes . .
O(43) W(5) O(52) 86.4(8) yes . .
O(21) W(6) O(27) 83.0(6) yes . .
O(21) W(6) O(30) 162.6(7) yes . .
O(21) W(6) O(37) 81.0(7) yes . .
O(21) W(6) O(38) 79.9(6) yes . .
O(21) W(6) O(47) 95.5(7) yes . .
O(27) W(6) O(30) 92.9(7) yes . .
O(27) W(6) O(37) 153.5(7) yes . .
O(27) W(6) O(38) 72.1(7) yes . .
O(27) W(6) O(47) 99.2(8) yes . .
O(30) W(6) O(37) 96.1(7) yes . .
O(30) W(6) O(38) 82.7(6) yes . .
O(30) W(6) O(47) 101.9(7) yes . .
O(37) W(6) O(38) 84.4(6) yes . .
O(37) W(6) O(47) 103.3(8) yes . .
O(38) W(6) O(47) 170.4(7) yes . .
O(31) W(7) O(32) 89.3(7) yes . .
O(31) W(7) O(39) 96.7(7) yes . .
O(31) W(7) O(40) 88.8(6) yes . .
O(31) W(7) O(41) 157.1(7) yes . .
O(31) W(7) O(53) 105.2(7) yes . .
O(32) W(7) O(39) 151.5(7) yes . .
O(32) W(7) O(40) 80.9(6) yes . .
O(32) W(7) O(41) 81.7(6) yes . .
O(32) W(7) O(53) 103.6(8) yes . .
O(39) W(7) O(40) 71.4(6) yes . .
O(39) W(7) O(41) 82.1(7) yes . .
O(39) W(7) O(53) 101.6(8) yes . .
O(40) W(7) O(41) 69.0(6) yes . .
O(40) W(7) O(53) 165.1(6) yes . .
O(41) W(7) O(53) 97.4(7) yes . .
O(20) W(8) O(21) 101.9(8) yes . .
O(20) W(8) O(45) 102.1(8) yes . .
O(20) W(8) O(48) 100.3(8) yes . .
O(20) W(8) O(49) 171.2(7) yes . .
O(20) W(8) O(76) 102.7(8) yes . .
O(21) W(8) O(45) 87.8(7) yes . .
O(21) W(8) O(48) 91.4(7) yes . .
O(21) W(8) O(49) 84.0(7) yes . .
O(21) W(8) O(76) 155.5(8) yes . .
O(45) W(8) O(48) 157.2(8) yes . .
O(45) W(8) O(49) 84.5(7) yes . .
O(45) W(8) O(76) 87.1(8) yes . .
O(48) W(8) O(49) 72.7(7) yes . .
O(48) W(8) O(76) 84.2(8) yes . .
O(49) W(8) O(76) 71.6(7) yes . .
O(36) W(9) O(37) 82.1(6) yes . .
O(36) W(9) O(44) 173.0(8) yes . .
O(36) W(9) O(45) 84.3(6) yes . .
O(36) W(9) O(46) 73.6(7) yes . .
O(36) W(9) O(77) 74.0(7) yes . .
O(37) W(9) O(44) 102.4(8) yes . .
O(37) W(9) O(45) 87.5(7) yes . .
O(37) W(9) O(46) 88.0(8) yes . .
O(37) W(9) O(77) 155.8(8) yes . .
O(44) W(9) O(45) 101.1(8) yes . .
O(44) W(9) O(46) 101.0(8) yes . .
O(44) W(9) O(77) 101.8(9) yes . .
O(45) W(9) O(46) 157.9(8) yes . .
O(45) W(9) O(77) 86.7(8) yes . .
O(46) W(9) O(77) 88.5(8) yes . .
O(17) W(10) O(18) 101.2(9) yes . .
O(17) W(10) O(19) 158.5(7) yes . .
O(17) W(10) O(43) 84.9(8) yes . .
O(17) W(10) O(49) 84.8(6) yes . .
O(17) W(10) O(76) 91.3(9) yes . .
O(18) W(10) O(19) 100.1(8) yes . .
O(18) W(10) O(43) 101.9(9) yes . .
O(18) W(10) O(49) 172.5(9) yes . .
O(18) W(10) O(76) 101.8(9) yes . .
O(19) W(10) O(43) 88.1(8) yes . .
O(19) W(10) O(49) 74.2(6) yes . .
O(19) W(10) O(76) 87.0(8) yes . .
O(43) W(10) O(49) 82.9(6) yes . .
O(43) W(10) O(76) 156.3(7) yes . .
O(49) W(10) O(76) 73.4(7) yes . .
O(17) W(11) O(34) 155.4(7) yes . .
O(17) W(11) O(35) 83.3(8) yes . .
O(17) W(11) O(36) 83.1(6) yes . .
O(17) W(11) O(50) 102.4(8) yes . .
O(17) W(11) O(77) 87.1(9) yes . .
O(34) W(11) O(35) 89.6(7) yes . .
O(34) W(11) O(36) 72.8(6) yes . .
O(34) W(11) O(50) 102.1(8) yes . .
O(34) W(11) O(77) 90.5(8) yes . .
O(35) W(11) O(36) 84.8(6) yes . .
O(35) W(11) O(50) 102.3(9) yes . .
O(35) W(11) O(77) 157.0(9) yes . .
O(36) W(11) O(50) 171.4(7) yes . .
O(36) W(11) O(77) 73.3(7) yes . .
O(50) W(11) O(77) 100.2(10) yes . .
O(23) W(12) O(25) 102.0(8) yes . .
O(23) W(12) O(26) 87.9(7) yes . .
O(23) W(12) O(39) 156.0(8) yes . .
O(23) W(12) O(40) 83.3(7) yes . .
O(23) W(12) O(52) 85.2(8) yes . .
O(25) W(12) O(26) 103.3(8) yes . .
O(25) W(12) O(39) 101.6(8) yes . .
O(25) W(12) O(40) 171.2(8) yes . .
O(25) W(12) O(52) 99.9(8) yes . .
O(26) W(12) O(39) 90.5(8) yes . .
O(26) W(12) O(40) 83.8(6) yes . .
O(26) W(12) O(52) 156.7(7) yes . .
O(39) W(12) O(40) 72.7(7) yes . .
O(39) W(12) O(52) 86.9(8) yes . .
O(40) W(12) O(52) 73.3(6) yes . .
O(5) W(13) O(6) 84.0(7) yes . .
O(5) W(13) O(9) 82.7(7) yes . .
O(5) W(13) O(10) 153.7(8) yes . .
O(5) W(13) O(64) 95.1(7) yes . .
O(5) W(13) O(65) 101.2(9) yes . .
O(6) W(13) O(9) 79.7(6) yes . .
O(6) W(13) O(10) 73.0(7) yes . .
O(6) W(13) O(64) 82.0(7) yes . .
O(6) W(13) O(65) 172.5(7) yes . .
O(9) W(13) O(10) 80.8(7) yes . .
O(9) W(13) O(64) 161.6(8) yes . .
O(9) W(13) O(65) 95.6(7) yes . .
O(10) W(13) O(64) 94.2(7) yes . .
O(10) W(13) O(65) 100.6(9) yes . .
O(64) W(13) O(65) 102.7(8) yes . .
O(9) W(14) O(16) 102.6(10) yes . .
O(9) W(14) O(60) 85.2(7) yes . .
O(9) W(14) O(66) 87.5(8) yes . .
O(9) W(14) O(69) 90.8(8) yes . .
O(9) W(14) O(71) 154.7(9) yes . .
O(16) W(14) O(60) 170.9(8) yes . .
O(16) W(14) O(66) 101.8(9) yes . .
O(16) W(14) O(69) 100.0(9) yes . .
O(16) W(14) O(71) 102.6(10) yes . .
O(60) W(14) O(66) 83.1(7) yes . .
O(60) W(14) O(69) 74.9(7) yes . .
O(60) W(14) O(71) 70.0(8) yes . .
O(66) W(14) O(69) 158.0(9) yes . .
O(66) W(14) O(71) 84.7(9) yes . .
O(69) W(14) O(71) 87.6(9) yes . .
O(8) W(15) O(13) 89.9(8) yes . .
O(8) W(15) O(59) 102.2(9) yes . .
O(8) W(15) O(60) 86.0(7) yes . .
O(8) W(15) O(69) 89.7(8) yes . .
O(8) W(15) O(73) 155.9(8) yes . .
O(13) W(15) O(59) 102.1(9) yes . .
O(13) W(15) O(60) 83.6(7) yes . .
O(13) W(15) O(69) 158.8(8) yes . .
O(13) W(15) O(73) 85.2(8) yes . .
O(59) W(15) O(60) 169.8(7) yes . .
O(59) W(15) O(69) 98.7(9) yes . .
O(59) W(15) O(73) 101.9(9) yes . .
O(60) W(15) O(69) 75.3(7) yes . .
O(60) W(15) O(73) 70.0(7) yes . .
O(69) W(15) O(73) 86.6(9) yes . .
O(2) W(16) O(3) 158.1(7) yes . .
O(2) W(16) O(4) 92.6(8) yes . .
O(2) W(16) O(12) 87.9(6) yes . .
O(2) W(16) O(54) 103.6(8) yes . .
O(2) W(16) O(56) 93.3(7) yes . .
O(3) W(16) O(4) 83.3(8) yes . .
O(3) W(16) O(12) 70.3(7) yes . .
O(3) W(16) O(54) 98.3(8) yes . .
O(3) W(16) O(56) 81.8(7) yes . .
O(4) W(16) O(12) 84.2(6) yes . .
O(4) W(16) O(54) 103.4(8) yes . .
O(4) W(16) O(56) 154.1(6) yes . .
O(12) W(16) O(54) 165.7(8) yes . .
O(12) W(16) O(56) 70.9(6) yes . .
O(54) W(16) O(56) 99.7(8) yes . .
O(57) W(17) O(61) 82.3(7) yes . .
O(57) W(17) O(67) 82.4(8) yes . .
O(57) W(17) O(70) 87.3(9) yes . .
O(57) W(17) O(74) 101.8(10) yes . .
O(57) W(17) O(75) 155.2(9) yes . .
O(61) W(17) O(67) 85.0(8) yes . .
O(61) W(17) O(70) 72.5(7) yes . .
O(61) W(17) O(74) 171.0(10) yes . .
O(61) W(17) O(75) 73.2(8) yes . .
O(67) W(17) O(70) 156.3(9) yes . .
O(67) W(17) O(74) 103.4(11) yes . .
O(67) W(17) O(75) 91.5(8) yes . .
O(70) W(17) O(74) 99.6(11) yes . .
O(70) W(17) O(75) 88.9(9) yes . .
O(74) W(17) O(75) 103.0(10) yes . .
O(1) W(18) O(4) 94.9(8) yes . .
O(1) W(18) O(61) 88.9(6) yes . .
O(1) W(18) O(62) 105.0(8) yes . .
O(1) W(18) O(68) 91.4(9) yes . .
O(1) W(18) O(75) 158.0(7) yes . .
O(4) W(18) O(61) 83.1(6) yes . .
O(4) W(18) O(62) 102.9(8) yes . .
O(4) W(18) O(68) 154.1(7) yes . .
O(4) W(18) O(75) 82.7(8) yes . .
O(61) W(18) O(62) 164.1(7) yes . .
O(61) W(18) O(68) 71.9(7) yes . .
O(61) W(18) O(75) 69.1(7) yes . .
O(62) W(18) O(68) 99.7(9) yes . .
O(62) W(18) O(75) 96.8(8) yes . .
O(68) W(18) O(75) 82.2(9) yes . .
O(3) W(19) O(12) 73.1(8) yes . .
O(3) W(19) O(14) 155.1(10) yes . .
O(3) W(19) O(55) 104.8(9) yes . .
O(3) W(19) O(67) 90.2(8) yes . .
O(3) W(19) O(72) 88.8(8) yes . .
O(12) W(19) O(14) 82.3(8) yes . .
O(12) W(19) O(55) 172.1(8) yes . .
O(12) W(19) O(67) 85.2(8) yes . .
O(12) W(19) O(72) 72.1(7) yes . .
O(14) W(19) O(55) 100.1(9) yes . .
O(14) W(19) O(67) 84.4(8) yes . .
O(14) W(19) O(72) 86.7(8) yes . .
O(55) W(19) O(67) 102.5(9) yes . .
O(55) W(19) O(72) 100.5(9) yes . .
O(67) W(19) O(72) 156.5(9) yes . .
O(5) W(20) O(61) 81.2(7) yes . .
O(5) W(20) O(66) 86.0(8) yes . .
O(5) W(20) O(68) 87.4(8) yes . .
O(5) W(20) O(70) 154.3(8) yes . .
O(5) W(20) O(78) 101.2(10) yes . .
O(61) W(20) O(66) 83.8(7) yes . .
O(61) W(20) O(68) 74.3(7) yes . .
O(61) W(20) O(70) 73.3(7) yes . .
O(61) W(20) O(78) 175.5(8) yes . .
O(66) W(20) O(68) 157.9(9) yes . .
O(66) W(20) O(70) 88.2(8) yes . .
O(66) W(20) O(78) 100.1(9) yes . .
O(68) W(20) O(70) 88.7(8) yes . .
O(68) W(20) O(78) 101.8(9) yes . .
O(70) W(20) O(78) 104.4(10) yes . .
O(7) W(21) O(12) 82.0(7) yes . .
O(7) W(21) O(13) 86.5(8) yes . .
O(7) W(21) O(15) 103.5(9) yes . .
O(7) W(21) O(56) 90.2(7) yes . .
O(7) W(21) O(72) 155.5(7) yes . .
O(12) W(21) O(13) 83.9(7) yes . .
O(12) W(21) O(15) 172.0(8) yes . .
O(12) W(21) O(56) 72.9(6) yes . .
O(12) W(21) O(72) 74.0(7) yes . .
O(13) W(21) O(15) 102.0(8) yes . .
O(13) W(21) O(56) 156.8(8) yes . .
O(13) W(21) O(72) 86.3(8) yes . .
O(15) W(21) O(56) 101.0(8) yes . .
O(15) W(21) O(72) 100.9(9) yes . .
O(56) W(21) O(72) 87.3(7) yes . .
O(14) W(22) O(57) 83.5(8) yes . .
O(14) W(22) O(58) 102.9(10) yes . .
O(14) W(22) O(60) 82.9(7) yes . .
O(14) W(22) O(71) 156.0(9) yes . .
O(14) W(22) O(73) 87.2(9) yes . .
O(57) W(22) O(58) 106.0(10) yes . .
O(57) W(22) O(60) 83.4(7) yes . .
O(57) W(22) O(71) 88.3(9) yes . .
O(57) W(22) O(73) 156.9(8) yes . .
O(58) W(22) O(60) 169.4(9) yes . .
O(58) W(22) O(71) 101.1(11) yes . .
O(58) W(22) O(73) 96.7(10) yes . .
O(60) W(22) O(71) 73.8(8) yes . .
O(60) W(22) O(73) 74.5(7) yes . .
O(71) W(22) O(73) 91.7(10) yes . .
O(1) Er(1) O(2) 72.0(6) yes . .
O(1) Er(1) O(29) 81.7(6) yes . .
O(1) Er(1) O(30) 150.3(6) yes . .
O(1) Er(1) O(31) 72.8(5) yes . .
O(1) Er(1) O(51) 131.8(6) yes . .
O(1) Er(1) O(63) 114.9(5) yes . .
O(1) Er(1) O(64) 73.4(6) yes . .
O(2) Er(1) O(29) 147.8(6) yes . .
O(2) Er(1) O(30) 136.9(6) yes . .
O(2) Er(1) O(31) 78.5(6) yes . .
O(2) Er(1) O(51) 72.9(6) yes . .
O(2) Er(1) O(63) 75.0(6) yes . .
O(2) Er(1) O(64) 114.2(5) yes . .
O(29) Er(1) O(30) 72.7(6) yes . .
O(29) Er(1) O(31) 76.2(6) yes . .
O(29) Er(1) O(51) 114.9(5) yes . .
O(29) Er(1) O(63) 134.6(6) yes . .
O(29) Er(1) O(64) 74.0(5) yes . .
O(30) Er(1) O(31) 114.1(5) yes . .
O(30) Er(1) O(51) 74.3(6) yes . .
O(30) Er(1) O(63) 75.5(5) yes . .
O(30) Er(1) O(64) 85.0(6) yes . .
O(31) Er(1) O(51) 68.6(6) yes . .
O(31) Er(1) O(63) 147.7(6) yes . .
O(31) Er(1) O(64) 137.5(6) yes . .
O(51) Er(1) O(63) 86.1(5) yes . .
O(51) Er(1) O(64) 152.8(6) yes . .
O(63) Er(1) O(64) 71.6(5) yes . .
O(11) K(1) O(79) 86.4(8) yes . .
O(11) K(1) O(81) 88.7(9) yes . .
O(11) K(1) O(82) 105.0(9) yes . .
O(11) K(1) O(83) 86.0(10) yes . .
O(11) K(1) O(91) 173.3(7) yes . .
O(11) K(1) C(1) 90.8(8) yes . .
O(79) K(1) O(81) 98.9(8) yes . .
O(79) K(1) O(82) 164.3(11) yes . .
O(79) K(1) O(83) 86.6(9) yes . .
O(79) K(1) O(91) 88.3(8) yes . .
O(79) K(1) C(1) 19.4(7) yes . .
O(81) K(1) O(82) 92.2(10) yes . .
O(81) K(1) O(83) 172.1(11) yes . .
O(81) K(1) O(91) 88.2(9) yes . .
O(81) K(1) C(1) 80.1(8) yes . .
O(82) K(1) O(83) 83.6(11) yes . .
O(82) K(1) O(91) 81.0(9) yes . .
O(82) K(1) C(1) 162.3(10) yes . .
O(83) K(1) O(91) 97.6(11) yes . .
O(83) K(1) C(1) 105.8(9) yes . .
O(91) K(1) C(1) 82.9(8) yes . .
O(36) P(1) O(38) 111.2(8) yes . .
O(36) P(1) O(40) 106.7(10) yes . .
O(36) P(1) O(49) 107.9(9) yes . .
O(38) P(1) O(40) 112.9(8) yes . .
O(38) P(1) O(49) 110.6(10) yes . .
O(40) P(1) O(49) 107.2(8) yes . .
O(6) P(2) O(12) 112.5(9) yes . .
O(6) P(2) O(60) 110.6(10) yes . .
O(6) P(2) O(61) 110.7(10) yes . .
O(12) P(2) O(60) 106.8(10) yes . .
O(12) P(2) O(61) 110.3(10) yes . .
O(60) P(2) O(61) 105.6(9) yes . .
O(88) Na(1) O(94) 60.2(17) yes . .
O(88) Na(1) O(103) 78.5(13) yes . .
O(94) Na(1) O(103) 107.1(18) yes . .
O(62) Na(2) O(92) 156.7(14) yes 1_545 .
W(18) O(1) Er(1) 154.5(10) yes . .
W(16) O(2) Er(1) 159.0(9) yes . .
W(16) O(3) W(19) 126.2(11) yes . .
W(16) O(4) W(18) 141.3(11) yes . .
W(13) O(5) W(20) 154.9(10) yes . .
W(4) O(6) W(13) 91.0(6) yes . .
W(4) O(6) P(2) 127.3(9) yes . .
W(13) O(6) P(2) 131.4(9) yes . .
W(4) O(7) W(21) 156.6(9) yes . .
W(4) O(8) W(15) 148.8(11) yes . .
W(13) O(9) W(14) 150.3(10) yes . .
W(4) O(10) W(13) 119.8(10) yes . .
W(4) O(11) K(1) 139.4(10) yes . .
W(16) O(12) W(19) 90.5(6) yes . .
W(16) O(12) W(21) 90.2(6) yes . .
W(16) O(12) P(2) 122.6(9) yes . .
W(19) O(12) W(21) 88.7(6) yes . .
W(19) O(12) P(2) 126.2(9) yes . .
W(21) O(12) P(2) 127.5(10) yes . .
W(15) O(13) W(21) 147.5(11) yes . .
W(19) O(14) W(22) 151.8(11) yes . .
W(10) O(17) W(11) 152.3(10) yes . .
W(3) O(19) W(10) 121.9(8) yes . .
W(6) O(21) W(8) 152.6(11) yes . .
W(1) O(22) W(3) 151.1(10) yes . .
W(3) O(23) W(12) 146.5(9) yes . .
W(1) O(26) W(12) 154.3(9) yes . .
W(1) O(27) W(6) 121.2(10) yes . .
W(1) O(29) Er(1) 141.3(8) yes . .
W(6) O(30) Er(1) 140.7(8) yes . .
W(7) O(31) Er(1) 163.7(9) yes . .
W(2) O(32) W(7) 142.5(9) yes . .
W(2) O(34) W(11) 126.1(9) yes . .
W(5) O(35) W(11) 152.9(11) yes . .
W(2) O(36) W(9) 89.7(5) yes . .
W(2) O(36) W(11) 90.3(6) yes . .
W(2) O(36) P(1) 123.3(8) yes . .
W(9) O(36) W(11) 87.6(5) yes . .
W(9) O(36) P(1) 126.4(10) yes . .
W(11) O(36) P(1) 127.8(8) yes . .
W(6) O(37) W(9) 154.3(8) yes . .
W(1) O(38) W(6) 89.7(5) yes . .
W(1) O(38) P(1) 129.5(8) yes . .
W(6) O(38) P(1) 129.0(8) yes . .
W(7) O(39) W(12) 127.3(10) yes . .
W(5) O(40) W(7) 91.7(6) yes . .
W(5) O(40) W(12) 88.8(5) yes . .
W(5) O(40) P(1) 129.2(8) yes . .
W(7) O(40) W(12) 88.3(5) yes . .
W(7) O(40) P(1) 123.4(7) yes . .
W(12) O(40) P(1) 123.7(9) yes . .
W(5) O(41) W(7) 124.6(9) yes . .
W(5) O(43) W(10) 150.9(9) yes . .
W(8) O(45) W(9) 147.4(9) yes . .
W(2) O(46) W(9) 125.2(9) yes . .
W(3) O(48) W(8) 123.8(10) yes . .
W(3) O(49) W(8) 88.7(6) yes . .
W(3) O(49) W(10) 90.5(5) yes . .
W(3) O(49) P(1) 124.4(8) yes . .
W(8) O(49) W(10) 89.5(5) yes . .
W(8) O(49) P(1) 123.1(8) yes . .
W(10) O(49) P(1) 128.8(10) yes . .
W(2) O(51) Er(1) 157.0(9) yes . .
W(5) O(52) W(12) 123.1(9) yes . .
W(16) O(56) W(21) 126.0(9) yes . .
W(17) O(57) W(22) 153.8(11) yes . .
W(14) O(60) W(15) 88.3(6) yes . .
W(14) O(60) W(22) 91.1(5) yes . .
W(14) O(60) P(2) 122.8(10) yes . .
W(15) O(60) W(22) 90.7(5) yes . .
W(15) O(60) P(2) 122.0(9) yes . .
W(22) O(60) P(2) 130.5(11) yes . .
W(17) O(61) W(18) 90.6(6) yes . .
W(17) O(61) W(20) 88.7(6) yes . .
W(17) O(61) P(2) 127.8(10) yes . .
W(18) O(61) W(20) 89.3(6) yes . .
W(18) O(61) P(2) 121.8(8) yes . .
W(20) O(61) P(2) 127.1(10) yes . .
W(18) O(62) Na(2) 172.3(12) yes . 1_565
W(4) O(63) Er(1) 141.4(7) yes . .
W(13) O(64) Er(1) 141.6(9) yes . .
W(14) O(66) W(20) 150.1(11) yes . .
W(17) O(67) W(19) 153.6(12) yes . .
W(18) O(68) W(20) 124.4(11) yes . .
W(14) O(69) W(15) 121.5(10) yes . .
W(17) O(70) W(20) 125.1(10) yes . .
W(14) O(71) W(22) 124.6(11) yes . .
W(19) O(72) W(21) 125.0(10) yes . .
W(15) O(73) W(22) 124.6(10) yes . .
W(17) O(75) W(18) 127.1(11) yes . .
W(8) O(76) W(10) 125.4(9) yes . .
W(9) O(77) W(11) 124.7(11) yes . .
K(1) O(79) C(1) 120.7(17) yes . .
K(1) O(91) C(16) 148.0(19) yes . .
Na(1) O(94) O(99) 125(3) yes . .
C(2) N(1) C(5) 101.8(17) yes . .
C(7) N(2) C(10) 107.0(19) yes . .
C(12) N(3) C(15) 105(3) yes . .
C(17) N(4) C(19) 112(2) yes . .
K(1) C(1) O(79) 39.9(13) yes . .
K(1) C(1) O(80) 107.2(17) yes . .
K(1) C(1) C(2) 125.5(17) yes . .
O(79) C(1) O(80) 126(3) yes . .
O(79) C(1) C(2) 120(3) yes . .
O(80) C(1) C(2) 114(3) yes . .
N(1) C(2) C(1) 110(2) yes . .
N(1) C(2) C(3) 105(2) yes . .
C(1) C(2) C(3) 113(2) yes . .
C(2) C(3) C(4) 106(3) yes . .
C(3) C(4) C(5) 99.1(19) yes . .
N(1) C(5) C(4) 104(2) yes . .
O(84) C(6) O(85) 123(3) yes . .
O(84) C(6) C(7) 110(2) yes . .
O(85) C(6) C(7) 127(3) yes . .
N(2) C(7) C(6) 104.9(18) yes . .
N(2) C(7) C(8) 107(3) yes . .
C(6) C(7) C(8) 116(3) yes . .
C(7) C(8) C(9) 106(3) yes . .
C(8) C(9) C(10) 104(3) yes . .
N(2) C(10) C(9) 105(2) yes . .
N(3) C(12) C(13) 104(3) yes . .
N(3) C(12) C(21) 108(3) yes . .
C(13) C(12) C(21) 105(3) yes . .
C(12) C(13) C(14) 104(3) yes . .
C(13) C(14) C(15) 95(3) yes . .
N(3) C(15) C(14) 102(3) yes . .
O(90) C(16) O(91) 126(3) yes . .
O(90) C(16) C(17) 113(3) yes . .
O(91) C(16) C(17) 121(3) yes . .
N(4) C(17) C(16) 108(2) yes . .
N(4) C(17) C(18) 103(3) yes . .
C(16) C(17) C(18) 115(3) yes . .
C(17) C(18) C(20) 109(4) yes . .
N(4) C(19) C(20) 106(4) yes . .
C(18) C(20) C(19) 105(6) yes . .
O(86) C(21) O(87) 119(4) yes . .
O(86) C(21) C(12) 121(4) yes . .
O(87) C(21) C(12) 118(4) yes . .

loop_
_geom_bond_atom_site_label_1
_geom_bond_atom_site_label_2
_geom_bond_distance
_geom_bond_publ_flag
_geom_bond_site_symmetry_2
W(1) O(22) 2.071(14) yes .
W(1) O(26) 1.955(17) yes .
W(1) O(27) 1.896(17) yes .
W(1) O(28) 1.733(18) yes .
W(1) O(29) 1.804(13) yes .
W(1) O(38) 2.359(15) yes .
W(2) O(32) 1.849(15) yes .
W(2) O(33) 1.662(17) yes .
W(2) O(34) 2.055(14) yes .
W(2) O(36) 2.447(15) yes .
W(2) O(46) 1.999(19) yes .
W(2) O(51) 1.782(16) yes .
W(3) O(19) 1.989(16) yes .
W(3) O(22) 1.834(14) yes .
W(3) O(23) 1.922(19) yes .
W(3) O(24) 1.710(18) yes .
W(3) O(48) 1.907(18) yes .
W(3) O(49) 2.417(16) yes .
W(4) O(6) 2.375(16) yes .
W(4) O(7) 1.969(18) yes .
W(4) O(8) 2.103(15) yes .
W(4) O(10) 1.91(2) yes .
W(4) O(11) 1.701(16) yes .
W(4) O(63) 1.764(12) yes .
W(5) O(35) 1.953(17) yes .
W(5) O(40) 2.432(14) yes .
W(5) O(41) 1.819(14) yes .
W(5) O(42) 1.684(18) yes .
W(5) O(43) 1.925(17) yes .
W(5) O(52) 1.928(18) yes .
W(6) O(21) 2.068(14) yes .
W(6) O(27) 1.951(17) yes .
W(6) O(30) 1.747(14) yes .
W(6) O(37) 1.943(16) yes .
W(6) O(38) 2.392(15) yes .
W(6) O(47) 1.705(18) yes .
W(7) O(31) 1.798(15) yes .
W(7) O(32) 1.968(15) yes .
W(7) O(39) 1.952(18) yes .
W(7) O(40) 2.458(14) yes .
W(7) O(41) 2.138(14) yes .
W(7) O(53) 1.736(18) yes .
W(8) O(20) 1.711(19) yes .
W(8) O(21) 1.828(14) yes .
W(8) O(45) 1.914(17) yes .
W(8) O(48) 1.961(18) yes .
W(8) O(49) 2.462(16) yes .
W(8) O(76) 1.952(18) yes .
W(9) O(36) 2.436(16) yes .
W(9) O(37) 1.882(16) yes .
W(9) O(44) 1.664(17) yes .
W(9) O(45) 1.926(16) yes .
W(9) O(46) 1.879(18) yes .
W(9) O(77) 1.93(2) yes .
W(10) O(17) 1.917(18) yes .
W(10) O(18) 1.698(17) yes .
W(10) O(19) 1.935(18) yes .
W(10) O(43) 1.920(18) yes .
W(10) O(49) 2.412(14) yes .
W(10) O(76) 1.91(2) yes .
W(11) O(17) 1.918(18) yes .
W(11) O(34) 1.864(14) yes .
W(11) O(35) 1.861(17) yes .
W(11) O(36) 2.480(15) yes .
W(11) O(50) 1.67(2) yes .
W(11) O(77) 1.91(3) yes .
W(12) O(23) 1.931(18) yes .
W(12) O(25) 1.699(18) yes .
W(12) O(26) 1.868(16) yes .
W(12) O(39) 1.866(18) yes .
W(12) O(40) 2.456(14) yes .
W(12) O(52) 1.963(17) yes .
W(13) O(5) 1.876(18) yes .
W(13) O(6) 2.312(17) yes .
W(13) O(9) 2.075(15) yes .
W(13) O(10) 1.957(18) yes .
W(13) O(64) 1.763(13) yes .
W(13) O(65) 1.717(19) yes .
W(14) O(9) 1.833(17) yes .
W(14) O(16) 1.68(3) yes .
W(14) O(60) 2.440(18) yes .
W(14) O(66) 1.969(18) yes .
W(14) O(69) 1.986(19) yes .
W(14) O(71) 2.00(3) yes .
W(15) O(8) 1.820(17) yes .
W(15) O(13) 1.932(19) yes .
W(15) O(59) 1.71(2) yes .
W(15) O(60) 2.463(16) yes .
W(15) O(69) 1.93(2) yes .
W(15) O(73) 2.01(2) yes .
W(16) O(2) 1.764(18) yes .
W(16) O(3) 2.08(2) yes .
W(16) O(4) 1.906(17) yes .
W(16) O(12) 2.451(14) yes .
W(16) O(54) 1.685(17) yes .
W(16) O(56) 1.951(16) yes .
W(17) O(57) 1.888(17) yes .
W(17) O(61) 2.455(17) yes .
W(17) O(67) 1.92(2) yes .
W(17) O(70) 1.91(2) yes .
W(17) O(74) 1.73(3) yes .
W(17) O(75) 1.834(17) yes .
W(18) O(1) 1.727(17) yes .
W(18) O(4) 1.930(19) yes .
W(18) O(61) 2.477(14) yes .
W(18) O(62) 1.722(17) yes .
W(18) O(68) 1.97(2) yes .
W(18) O(75) 2.08(2) yes .
W(19) O(3) 1.844(16) yes .
W(19) O(12) 2.479(18) yes .
W(19) O(14) 1.889(18) yes .
W(19) O(55) 1.72(3) yes .
W(19) O(67) 1.889(19) yes .
W(19) O(72) 1.919(17) yes .
W(20) O(5) 1.952(19) yes .
W(20) O(61) 2.409(17) yes .
W(20) O(66) 1.851(17) yes .
W(20) O(68) 1.913(18) yes .
W(20) O(70) 1.92(2) yes .
W(20) O(78) 1.71(3) yes .
W(21) O(7) 1.843(17) yes .
W(21) O(12) 2.396(16) yes .
W(21) O(13) 1.904(16) yes .
W(21) O(15) 1.74(2) yes .
W(21) O(56) 1.901(14) yes .
W(21) O(72) 1.925(19) yes .
W(22) O(14) 1.95(2) yes .
W(22) O(57) 1.940(18) yes .
W(22) O(58) 1.68(3) yes .
W(22) O(60) 2.363(16) yes .
W(22) O(71) 1.87(3) yes .
W(22) O(73) 1.87(2) yes .
Er(1) O(1) 2.372(16) yes .
Er(1) O(2) 2.284(17) yes .
Er(1) O(29) 2.303(15) yes .
Er(1) O(30) 2.395(16) yes .
Er(1) O(31) 2.284(15) yes .
Er(1) O(51) 2.359(16) yes .
Er(1) O(63) 2.376(13) yes .
Er(1) O(64) 2.384(16) yes .
K(1) O(11) 2.49(2) yes .
K(1) O(79) 2.37(2) yes .
K(1) O(81) 2.27(3) yes .
K(1) O(82) 2.38(3) yes .
K(1) O(83) 2.44(4) yes .
K(1) O(91) 2.42(3) yes .
K(1) C(1) 3.18(3) yes .
P(1) O(36) 1.537(17) yes .
P(1) O(38) 1.475(15) yes .
P(1) O(40) 1.537(16) yes .
P(1) O(49) 1.543(15) yes .
P(2) O(6) 1.512(18) yes .
P(2) O(12) 1.546(19) yes .
P(2) O(60) 1.561(15) yes .
P(2) O(61) 1.546(18) yes .
Na(1) O(88) 2.52(5) yes .
Na(1) O(94) 2.42(6) yes .
Na(1) O(103) 2.71(5) yes .
Na(2) O(62) 2.78(3) yes 1_545
Na(2) O(92) 2.72(3) yes .
O(79) C(1) 1.23(4) yes .
O(80) C(1) 1.28(4) yes .
O(84) C(6) 1.35(4) yes .
O(85) C(6) 1.21(3) yes .
O(86) C(21) 1.22(8) yes .
O(87) C(21) 1.21(5) yes .
O(90) C(16) 1.28(4) yes .
O(91) C(16) 1.17(4) yes .
O(94) O(99) 1.37(7) yes .
N(1) C(2) 1.55(4) yes .
N(1) C(5) 1.58(4) yes .
N(2) C(7) 1.58(4) yes .
N(2) C(10) 1.43(4) yes .
N(3) C(12) 1.52(4) yes .
N(3) C(15) 1.51(5) yes .
N(4) C(17) 1.52(3) yes .
N(4) C(19) 1.56(6) yes .
C(1) C(2) 1.48(4) yes .
C(2) C(3) 1.54(4) yes .
C(3) C(4) 1.51(4) yes .
C(4) C(5) 1.49(4) yes .
C(6) C(7) 1.54(4) yes .
C(7) C(8) 1.38(5) yes .
C(8) C(9) 1.54(5) yes .
C(9) C(10) 1.52(4) yes .
C(12) C(13) 1.60(5) yes .
C(12) C(21) 1.62(4) yes .
C(13) C(14) 1.59(5) yes .
C(14) C(15) 1.59(7) yes .
C(16) C(17) 1.56(5) yes .
C(17) C(18) 1.59(6) yes .
C(18) C(20) 1.56(11) yes .
C(19) C(20) 1.56(8) yes .

loop_
_geom_contact_atom_site_label_1
_geom_contact_atom_site_label_2
_geom_contact_distance
_geom_contact_publ_flag
_geom_contact_site_symmetry_2
W(1) O(30) 3.517(15) no .
W(2) O(31) 3.505(15) no .
W(3) O(76) 3.553(19) no .
W(4) O(64) 3.510(16) no .
W(5) O(39) 3.502(16) no .
W(6) O(29) 3.551(15) no .
W(9) O(34) 3.565(18) no .
W(10) O(48) 3.56(2) no .
W(11) O(46) 3.539(16) no .
W(12) O(41) 3.596(16) no .
W(13) O(63) 3.539(14) no .
W(15) O(7) 3.560(13) no .
W(17) O(68) 3.56(2) no .
W(18) O(2) 3.567(16) no .
W(19) O(56) 3.526(16) no .
W(20) O(75) 3.52(3) no .
W(21) O(3) 3.54(2) no .
W(22) O(69) 3.58(2) no .
Er(1) O(6) 3.406(13) no .
Er(1) O(38) 3.406(12) no .
P(1) O(17) 3.449(17) no .
P(1) O(21) 3.32(2) no .
P(1) O(22) 3.315(18) no .
P(1) O(23) 3.397(18) no .
P(1) O(26) 3.338(17) no .
P(1) O(31) 3.440(15) no .
P(1) O(32) 3.378(18) no .
P(1) O(35) 3.478(19) no .
P(1) O(37) 3.346(17) no .
P(1) O(43) 3.421(16) no .
P(1) O(45) 3.437(17) no .
P(1) O(51) 3.472(15) no .
P(2) O(1) 3.473(16) no .
P(2) O(2) 3.442(15) no .
P(2) O(4) 3.405(18) no .
P(2) O(5) 3.31(2) no .
P(2) O(7) 3.314(17) no .
P(2) O(8) 3.373(19) no .
P(2) O(9) 3.33(2) no .
P(2) O(13) 3.414(19) no .
P(2) O(14) 3.41(2) no .
P(2) O(57) 3.41(2) no .
P(2) O(66) 3.40(2) no .
P(2) O(67) 3.46(3) no .
Na(2) O(15) 3.05(4) no 1_645
Na(2) O(25) 3.49(3) no 1_545
Na(2) O(39) 2.93(3) no 1_545
O(1) O(5) 3.19(3) no .
O(1) O(6) 3.09(2) no .
O(2) O(6) 3.10(2) no .
O(2) O(7) 3.29(2) no .
O(4) O(53) 3.29(2) no .
O(4) O(67) 3.21(3) no .
O(7) C(5) 3.54(3) no .
O(8) O(9) 3.18(3) no .
O(10) O(83) 2.83(4) no .
O(11) C(4) 3.42(3) no .
O(13) O(14) 3.17(3) no .
O(15) O(92) 3.50(3) no 1_465
O(17) O(45) 3.24(3) no .
O(19) N(4) 3.23(3) no 1_665
O(19) C(17) 3.49(3) no 1_665
O(19) C(19) 3.59(5) no 1_665
O(21) O(22) 3.21(3) no .
O(22) C(3) 3.47(4) no 1_655
O(23) O(43) 3.15(3) no .
O(23) N(4) 2.92(3) no 1_665
O(23) C(19) 3.27(4) no 1_665
O(24) C(3) 3.33(3) no 1_655
O(24) C(19) 3.39(5) no 1_665
O(25) O(92) 2.98(3) no 1_565
O(25) C(4) 3.35(4) no 1_655
O(25) C(5) 3.40(3) no 1_655
O(26) O(31) 3.33(3) no .
O(26) C(4) 3.50(3) no 1_655
O(28) O(81) 2.74(3) no 1_655
O(28) C(3) 3.23(3) no 1_655
O(28) C(4) 3.18(3) no 1_655
O(30) O(79) 3.60(3) no .
O(30) N(1) 3.19(3) no .
O(31) O(38) 3.04(2) no .
O(32) O(35) 3.210(19) no .
O(32) O(54) 3.34(2) no .
O(33) O(54) 3.34(3) no .
O(33) O(92) 3.20(3) no 1_465
O(33) C(5) 3.31(3) no .
O(37) O(51) 3.25(3) no .
O(37) N(1) 3.13(3) no .
O(37) C(2) 3.41(3) no .
O(38) O(51) 3.07(2) no .
O(42) O(81) 2.81(3) no 1_665
O(42) O(91) 3.32(3) no 1_665
O(43) N(4) 3.33(3) no 1_665
O(43) C(17) 3.37(3) no 1_665
O(44) C(2) 3.56(3) no .
O(44) C(19) 3.58(5) no 1_565
O(44) C(20) 3.50(9) no 1_565
O(46) N(1) 2.94(3) no .
O(46) C(2) 3.41(3) no .
O(46) C(5) 3.42(3) no .
O(46) C(19) 3.51(5) no 1_565
O(47) O(79) 3.48(3) no .
O(51) N(1) 2.89(3) no .
O(51) C(5) 3.36(3) no .
O(52) O(82) 3.03(4) no 1_665
O(52) O(91) 3.49(3) no 1_665
O(52) N(4) 2.98(3) no 1_665
O(53) O(54) 2.94(3) no .
O(53) O(62) 3.34(3) no .
O(56) O(92) 2.92(3) no 1_465
O(57) O(66) 3.26(3) no .
O(58) C(18) 3.52(6) no 1_554
O(63) N(1) 2.88(3) no .
O(63) C(5) 3.22(3) no .
O(77) C(20) 3.41(8) no 1_565
O(79) O(90) 3.58(4) no .
O(79) N(1) 2.67(4) no .
O(79) C(3) 3.37(4) no .
O(80) O(90) 2.46(4) no .
O(80) O(91) 3.52(3) no .
O(80) C(3) 3.03(4) no .
O(80) C(16) 3.35(4) no .
O(84) C(8) 2.91(5) no .
O(85) N(2) 2.72(3) no .
O(85) C(8) 3.41(4) no .
O(86) C(13) 3.25(8) no .
O(87) N(3) 2.68(4) no .
O(87) C(13) 3.34(5) no .
O(88) O(99) 2.62(6) no .
O(90) C(1) 3.36(4) no .
O(90) C(18) 3.01(7) no .
O(91) N(4) 2.66(4) no .
O(91) C(18) 3.54(6) no .
C(1) C(4) 3.29(5) no .
C(1) C(5) 3.57(4) no .
C(6) C(10) 3.53(4) no .
C(14) C(21) 3.33(6) no .
W(11) O(88) 3.50(4) no 1_565
Na(1) O(32) 2.85(3) no 1_545
Na(1) O(34) 2.99(3) no 1_545
Na(1) O(35) 3.16(3) no 1_545
Na(1) O(41) 3.00(3) no 1_545
Na(1) O(65) 2.91(3) no .
Na(1) O(83) 3.54(5) no .
Na(1) O(84) 3.46(3) no .
Na(1) O(85) 3.01(3) no .
Na(1) C(6) 3.45(4) no .
O(1) N(2) 3.25(3) no .
O(1) C(10) 3.58(4) no .
O(3) O(93) 2.92(5) no 1_565
O(5) N(2) 3.04(3) no .
O(5) C(7) 3.28(3) no .
O(8) O(98) 3.39(6) no .
O(9) O(98) 3.14(6) no .
O(10) O(98) 3.00(5) no .
O(10) O(99) 3.25(4) no .
O(13) C(9) 3.57(4) no 1_455
O(15) C(9) 3.29(4) no 1_455
O(15) C(10) 3.53(4) no 1_455
O(16) O(93) 3.02(5) no .
O(20) O(87) 3.17(4) no 1_556
O(21) N(3) 3.19(4) no 1_556
O(21) C(12) 3.47(4) no 1_556
O(22) N(3) 3.07(4) no 1_556
O(22) C(15) 3.54(5) no 1_556
O(24) O(97) 3.08(6) no 1_656
O(27) O(94) 3.53(5) no .
O(27) N(3) 2.89(3) no 1_556
O(27) C(12) 3.41(4) no 1_556
O(27) C(15) 3.38(5) no 1_556
O(28) O(85) 3.17(3) no .
O(28) N(2) 3.38(3) no .
O(28) C(10) 3.38(3) no .
O(28) C(15) 3.42(5) no 1_556
O(29) N(2) 2.87(3) no .
O(29) C(10) 3.33(3) no .
O(30) O(94) 3.18(6) no .
O(30) O(99) 2.72(5) no .
O(32) Na(1) 2.85(3) no 1_565
O(32) O(103) 3.54(5) no 1_565
O(33) O(89) 2.79(7) no 1_565
O(33) O(96) 2.98(5) no 1_566
O(33) O(103) 2.90(5) no 1_565
O(34) Na(1) 2.99(3) no 1_565
O(34) O(88) 2.42(5) no 1_565
O(34) O(96) 3.14(5) no 1_566
O(35) Na(1) 3.16(3) no 1_565
O(41) Na(1) 3.00(3) no 1_565
O(41) O(84) 2.65(3) no 1_565
O(41) C(6) 3.55(4) no 1_565
O(42) O(85) 3.40(3) no 1_565
O(42) C(14) 3.31(4) no 1_566
O(42) C(15) 3.35(4) no 1_566
O(44) O(97) 2.95(6) no 1_556
O(47) O(94) 3.25(5) no .
O(47) O(95) 3.07(5) no 1_556
O(47) O(99) 3.10(4) no .
O(47) C(12) 3.45(4) no 1_556
O(48) N(3) 3.26(3) no 1_556
O(50) O(88) 3.12(4) no 1_565
O(50) O(95) 2.93(6) no 1_566
O(50) C(13) 3.36(4) no 1_566
O(53) O(84) 3.34(3) no 1_565
O(54) O(93) 3.52(4) no 1_565
O(54) O(103) 2.70(5) no 1_565
O(59) C(8) 3.46(4) no 1_455
O(59) C(9) 3.43(4) no 1_455
O(63) O(99) 3.36(5) no .
O(64) O(85) 3.50(3) no .
O(64) O(94) 3.24(6) no .
O(64) O(99) 3.18(5) no .
O(64) N(2) 3.06(3) no .
O(65) Na(1) 2.91(3) no .
O(65) O(85) 3.29(3) no .
O(65) O(94) 3.45(5) no .
O(65) O(103) 2.89(5) no .
O(65) C(6) 3.16(3) no .
O(68) N(2) 3.26(3) no .
O(68) C(10) 3.27(4) no .
O(69) O(98) 3.41(6) no .
O(74) O(86) 2.56(8) no .
O(74) C(21) 3.58(5) no .
O(79) O(95) 3.17(6) no 1_556
O(79) O(99) 2.92(5) no .
O(80) O(97) 2.93(5) no 1_556
O(81) O(85) 3.39(3) no 1_455
O(81) C(6) 3.54(3) no 1_455
O(81) C(15) 3.59(5) no 1_456
O(82) O(89) 2.61(7) no .
O(82) O(96) 3.17(6) no 1_556
O(83) Na(1) 3.54(5) no .
O(83) O(88) 2.25(6) no .
O(83) O(89) 2.47(7) no .
O(83) O(94) 2.88(6) no .
O(83) O(95) 3.14(6) no 1_556
O(83) O(96) 2.83(6) no 1_556
O(83) O(99) 2.06(5) no .
O(83) O(103) 3.04(6) no .
O(84) Na(1) 3.46(3) no .
O(84) O(41) 2.65(3) no 1_545
O(84) O(53) 3.34(3) no 1_545
O(85) Na(1) 3.01(3) no .
O(85) O(28) 3.17(3) no .
O(85) O(42) 3.40(3) no 1_545
O(85) O(64) 3.50(3) no .
O(85) O(65) 3.29(3) no .
O(85) O(81) 3.39(3) no 1_655
O(85) O(94) 3.03(6) no .
O(86) O(74) 2.56(8) no .
O(87) O(20) 3.17(4) no 1_554
O(88) W(11) 3.50(4) no 1_545
O(88) O(34) 2.42(5) no 1_545
O(88) O(50) 3.12(4) no 1_545
O(88) O(83) 2.25(6) no .
O(88) O(89) 3.10(6) no .
O(88) O(95) 2.13(6) no 1_556
O(88) O(96) 2.25(6) no 1_556
O(89) O(33) 2.79(7) no 1_545
O(89) O(82) 2.61(7) no .
O(89) O(83) 2.47(7) no .
O(89) O(88) 3.10(6) no .
O(89) O(92) 2.43(6) no 1_455
O(89) O(96) 2.13(7) no 1_556
O(89) O(98) 2.97(8) no .
O(89) O(103) 2.16(8) no .
O(90) O(95) 3.42(5) no 1_556
O(90) C(14) 3.28(4) no 1_456
O(91) O(95) 3.11(5) no 1_556
O(91) O(96) 2.94(5) no 1_556
O(92) O(89) 2.43(6) no 1_655
O(92) O(98) 3.32(6) no 1_655
O(92) O(103) 3.35(5) no 1_655
O(93) O(3) 2.92(5) no 1_545
O(93) O(16) 3.02(5) no .
O(93) O(54) 3.52(4) no 1_545
O(93) O(98) 2.61(6) no .
O(94) O(27) 3.53(5) no .
O(94) O(30) 3.18(6) no .
O(94) O(47) 3.25(5) no .
O(94) O(64) 3.24(6) no .
O(94) O(65) 3.45(5) no .
O(94) O(83) 2.88(6) no .
O(94) O(85) 3.03(6) no .
O(94) O(95) 3.19(7) no 1_556
O(95) O(47) 3.07(5) no 1_554
O(95) O(50) 2.93(6) no 1_544
O(95) O(79) 3.17(6) no 1_554
O(95) O(83) 3.14(6) no 1_554
O(95) O(88) 2.13(6) no 1_554
O(95) O(90) 3.42(5) no 1_554
O(95) O(91) 3.11(5) no 1_554
O(95) O(94) 3.19(7) no 1_554
O(95) O(96) 3.12(6) no .
O(95) O(99) 2.85(7) no 1_554
O(95) C(16) 3.22(5) no 1_554
O(96) O(33) 2.98(5) no 1_544
O(96) O(34) 3.14(5) no 1_544
O(96) O(82) 3.17(6) no 1_554
O(96) O(83) 2.83(6) no 1_554
O(96) O(88) 2.25(6) no 1_554
O(96) O(89) 2.13(7) no 1_554
O(96) O(91) 2.94(5) no 1_554
O(96) O(95) 3.12(6) no .
O(96) N(4) 2.91(5) no 1_554
O(96) C(19) 3.12(7) no 1_554
O(97) O(24) 3.08(6) no 1_454
O(97) O(44) 2.95(6) no 1_554
O(97) O(80) 2.93(5) no 1_554
O(98) O(8) 3.39(6) no .
O(98) O(9) 3.14(6) no .
O(98) O(10) 3.00(5) no .
O(98) O(69) 3.41(6) no .
O(98) O(89) 2.97(8) no .
O(98) O(92) 3.32(6) no 1_455
O(98) O(93) 2.61(6) no .
O(98) O(103) 2.92(7) no .
O(99) O(10) 3.25(4) no .
O(99) O(30) 2.72(5) no .
O(99) O(47) 3.10(4) no .
O(99) O(63) 3.36(5) no .
O(99) O(64) 3.18(5) no .
O(99) O(79) 2.92(5) no .
O(99) O(83) 2.06(5) no .
O(99) O(95) 2.85(7) no 1_556
O(103) O(32) 3.54(5) no 1_545
O(103) O(33) 2.90(5) no 1_545
O(103) O(54) 2.70(5) no 1_545
O(103) O(65) 2.89(5) no .
O(103) O(83) 3.04(6) no .
O(103) O(89) 2.16(8) no .
O(103) O(92) 3.35(5) no 1_455
O(103) O(98) 2.92(7) no .
N(2) O(1) 3.25(3) no .
N(2) O(5) 3.04(3) no .
N(2) O(28) 3.38(3) no .
N(2) O(29) 2.87(3) no .
N(2) O(64) 3.06(3) no .
N(2) O(68) 3.26(3) no .
N(3) O(21) 3.19(4) no 1_554
N(3) O(22) 3.07(4) no 1_554
N(3) O(27) 2.89(3) no 1_554
N(3) O(48) 3.26(3) no 1_554
N(4) O(96) 2.91(5) no 1_556
C(6) Na(1) 3.45(4) no .
C(6) O(41) 3.55(4) no 1_545
C(6) O(65) 3.16(3) no .
C(6) O(81) 3.54(3) no 1_655
C(7) O(5) 3.28(3) no .
C(8) O(59) 3.46(4) no 1_655
C(9) O(13) 3.57(4) no 1_655
C(9) O(15) 3.29(4) no 1_655
C(9) O(59) 3.43(4) no 1_655
C(10) O(1) 3.58(4) no .
C(10) O(15) 3.53(4) no 1_655
C(10) O(28) 3.38(3) no .
C(10) O(29) 3.33(3) no .
C(10) O(68) 3.27(4) no .
C(12) O(21) 3.47(4) no 1_554
C(12) O(27) 3.41(4) no 1_554
C(12) O(47) 3.45(4) no 1_554
C(13) O(50) 3.36(4) no 1_544
C(14) O(42) 3.31(4) no 1_544
C(14) O(90) 3.28(4) no 1_654
C(15) O(22) 3.54(5) no 1_554
C(15) O(27) 3.38(5) no 1_554
C(15) O(28) 3.42(5) no 1_554
C(15) O(42) 3.35(4) no 1_544
C(15) O(81) 3.59(5) no 1_654
C(16) O(95) 3.22(5) no 1_556
C(19) O(96) 3.12(7) no 1_556
C(21) O(74) 3.58(5) no .

loop_
_geom_torsion_atom_site_label_1
_geom_torsion_atom_site_label_2
_geom_torsion_atom_site_label_3
_geom_torsion_atom_site_label_4
_geom_torsion
_geom_torsion_publ_flag
O(22) W(1) O(26) W(12) -37(2) no
O(26) W(1) O(22) W(3) 30.2(18) no
O(22) W(1) O(27) W(6) 98.8(9) no
O(27) W(1) O(22) W(3) -130.5(19) no
O(28) W(1) O(22) W(3) 129.4(19) no
O(22) W(1) O(38) W(6) -97.0(6) no
O(22) W(1) O(38) P(1) 47.3(11) no
O(38) W(1) O(22) W(3) -55.8(18) no
O(26) W(1) O(27) W(6) 48.2(19) no
O(27) W(1) O(26) W(12) 14(4) no
O(28) W(1) O(26) W(12) -131(2) no
O(26) W(1) O(29) Er(1) -89.7(13) no
O(29) W(1) O(26) W(12) 126(2) no
O(26) W(1) O(38) W(6) -178.9(6) no
O(26) W(1) O(38) P(1) -34.7(11) no
O(38) W(1) O(26) W(12) 44(2) no
O(28) W(1) O(27) W(6) -166.7(8) no
O(27) W(1) O(29) Er(1) 67.0(14) no
O(29) W(1) O(27) W(6) -63.7(9) no
O(27) W(1) O(38) W(6) -11.7(5) no
O(27) W(1) O(38) P(1) 132.6(12) no
O(38) W(1) O(27) W(6) 16.9(7) no
O(28) W(1) O(29) Er(1) 169.0(13) no
O(29) W(1) O(38) W(6) 85.2(6) no
O(29) W(1) O(38) P(1) -130.6(12) no
O(38) W(1) O(29) Er(1) -5.9(12) no
O(33) W(2) O(32) W(7) -122.8(13) no
O(32) W(2) O(34) W(11) -88.2(11) no
O(34) W(2) O(32) W(7) 142.7(13) no
O(32) W(2) O(36) W(9) 174.1(6) no
O(32) W(2) O(36) W(11) 86.5(6) no
O(32) W(2) O(36) P(1) -50.9(11) no
O(36) W(2) O(32) W(7) 71.3(13) no
O(32) W(2) O(46) W(9) -17(3) no
O(46) W(2) O(32) W(7) 86.0(19) no
O(32) W(2) O(51) Er(1) -12(3) no
O(51) W(2) O(32) W(7) -16.8(13) no
O(33) W(2) O(34) W(11) 168.8(11) no
O(33) W(2) O(46) W(9) -168.6(11) no
O(33) W(2) O(51) Er(1) 93(3) no
O(34) W(2) O(36) W(9) 89.6(6) no
O(34) W(2) O(36) W(11) 2.0(6) no
O(34) W(2) O(36) P(1) -135.5(12) no
O(36) W(2) O(34) W(11) -3.3(9) no
O(34) W(2) O(46) W(9) -73.7(11) no
O(46) W(2) O(34) W(11) 69.6(11) no
O(34) W(2) O(51) Er(1) -92(3) no
O(51) W(2) O(34) W(11) -6(3) no
O(36) W(2) O(46) W(9) -1.6(10) no
O(46) W(2) O(36) W(9) 1.0(6) no
O(46) W(2) O(36) W(11) -86.6(7) no
O(46) W(2) O(36) P(1) 136.0(12) no
O(36) W(2) O(51) Er(1) -95(2) no
O(51) W(2) O(36) W(9) -91.5(7) no
O(51) W(2) O(36) W(11) -179.1(7) no
O(51) W(2) O(36) P(1) 43.5(11) no
O(46) W(2) O(51) Er(1) -166(2) no
O(51) W(2) O(46) W(9) 86.3(11) no
O(19) W(3) O(22) W(1) 48(3) no
O(22) W(3) O(19) W(10) 10(3) no
O(19) W(3) O(23) W(12) -135.7(19) no
O(23) W(3) O(19) W(10) 87.8(11) no
O(24) W(3) O(19) W(10) -170.0(11) no
O(19) W(3) O(48) W(8) 75.7(10) no
O(48) W(3) O(19) W(10) -71.5(11) no
O(19) W(3) O(49) W(8) -92.0(7) no
O(19) W(3) O(49) W(10) -2.5(6) no
O(19) W(3) O(49) P(1) 137.6(12) no
O(49) W(3) O(19) W(10) 3.6(9) no
O(22) W(3) O(23) W(12) 22.0(19) no
O(23) W(3) O(22) W(1) -28.7(19) no
O(24) W(3) O(22) W(1) -131.6(18) no
O(22) W(3) O(48) W(8) -81.6(10) no
O(48) W(3) O(22) W(1) 129.0(19) no
O(22) W(3) O(49) W(8) 90.7(6) no
O(22) W(3) O(49) W(10) -179.8(7) no
O(22) W(3) O(49) P(1) -39.7(11) no
O(49) W(3) O(22) W(1) 54.5(18) no
O(24) W(3) O(23) W(12) 127.2(19) no
O(23) W(3) O(48) W(8) 8(3) no
O(48) W(3) O(23) W(12) -68(3) no
O(23) W(3) O(49) W(8) -179.2(6) no
O(23) W(3) O(49) W(10) -89.6(6) no
O(23) W(3) O(49) P(1) 50.5(11) no
O(49) W(3) O(23) W(12) -62.1(19) no
O(24) W(3) O(48) W(8) 173.2(10) no
O(48) W(3) O(49) W(8) -1.4(6) no
O(48) W(3) O(49) W(10) 88.1(6) no
O(48) W(3) O(49) P(1) -131.8(12) no
O(49) W(3) O(48) W(8) 2.1(8) no
O(6) W(4) O(7) W(21) 45(2) no
O(7) W(4) O(6) W(13) -178.7(5) no
O(7) W(4) O(6) P(2) -31.0(10) no
O(6) W(4) O(8) W(15) -56.5(19) no
O(8) W(4) O(6) W(13) -97.2(7) no
O(8) W(4) O(6) P(2) 50.4(11) no
O(6) W(4) O(10) W(13) 17.6(8) no
O(10) W(4) O(6) W(13) -12.9(6) no
O(10) W(4) O(6) P(2) 134.8(11) no
O(6) W(4) O(63) Er(1) -4.1(13) no
O(63) W(4) O(6) W(13) 85.9(6) no
O(63) W(4) O(6) P(2) -126.4(11) no
O(7) W(4) O(8) W(15) 29.8(19) no
O(8) W(4) O(7) W(21) -37(2) no
O(7) W(4) O(10) W(13) 50.6(18) no
O(10) W(4) O(7) W(21) 13(3) no
O(7) W(4) O(11) K(1) -162.7(10) no
O(11) W(4) O(7) W(21) -130(2) no
O(7) W(4) O(63) Er(1) -88.3(13) no
O(63) W(4) O(7) W(21) 126(2) no
O(8) W(4) O(10) W(13) 100.8(10) no
O(10) W(4) O(8) W(15) -130(2) no
O(8) W(4) O(11) K(1) 115.6(12) no
O(11) W(4) O(8) W(15) 132.0(19) no
O(10) W(4) O(11) K(1) 33.0(12) no
O(11) W(4) O(10) W(13) -165.6(9) no
O(10) W(4) O(63) Er(1) 67.2(14) no
O(63) W(4) O(10) W(13) -62.0(10) no
O(11) W(4) O(63) Er(1) 167.5(13) no
O(63) W(4) O(11) K(1) -65.0(12) no
O(35) W(5) O(40) W(7) 95.1(6) no
O(35) W(5) O(40) W(12) -176.7(6) no
O(35) W(5) O(40) P(1) -42.3(11) no
O(40) W(5) O(35) W(11) 46.4(18) no
O(35) W(5) O(41) W(7) -88.9(10) no
O(41) W(5) O(35) W(11) 120.8(18) no
O(42) W(5) O(35) W(11) -137.8(18) no
O(35) W(5) O(43) W(10) 28(2) no
O(43) W(5) O(35) W(11) -36.8(18) no
O(35) W(5) O(52) W(12) 24(3) no
O(52) W(5) O(35) W(11) 29(3) no
O(40) W(5) O(41) W(7) -4.8(8) no
O(41) W(5) O(40) W(7) 3.4(6) no
O(41) W(5) O(40) W(12) 91.6(6) no
O(41) W(5) O(40) P(1) -133.9(12) no
O(40) W(5) O(43) W(10) -56.6(19) no
O(43) W(5) O(40) W(7) 179.9(7) no
O(43) W(5) O(40) W(12) -91.9(6) no
O(43) W(5) O(40) P(1) 42.5(11) no
O(40) W(5) O(52) W(12) 5.4(9) no
O(52) W(5) O(40) W(7) -91.8(7) no
O(52) W(5) O(40) W(12) -3.6(6) no
O(52) W(5) O(40) P(1) 130.8(12) no
O(42) W(5) O(41) W(7) 170.5(10) no
O(41) W(5) O(43) W(10) -48(3) no
O(43) W(5) O(41) W(7) -14(3) no
O(41) W(5) O(52) W(12) -68.2(11) no
O(52) W(5) O(41) W(7) 68.9(10) no
O(42) W(5) O(43) W(10) 128(2) no
O(42) W(5) O(52) W(12) -169.8(10) no
O(43) W(5) O(52) W(12) 88.8(11) no
O(52) W(5) O(43) W(10) -131(2) no
O(21) W(6) O(27) W(1) -98.4(9) no
O(27) W(6) O(21) W(8) 129(2) no
O(21) W(6) O(37) W(9) 33(3) no
O(37) W(6) O(21) W(8) -30(2) no
O(21) W(6) O(38) W(1) 97.3(6) no
O(21) W(6) O(38) P(1) -47.2(11) no
O(38) W(6) O(21) W(8) 56(2) no
O(47) W(6) O(21) W(8) -133(2) no
O(27) W(6) O(30) Er(1) -68.0(14) no
O(30) W(6) O(27) W(1) 64.6(9) no
O(27) W(6) O(37) W(9) -21(4) no
O(37) W(6) O(27) W(1) -45.2(18) no
O(27) W(6) O(38) W(1) 11.5(5) no
O(27) W(6) O(38) P(1) -133.1(11) no
O(38) W(6) O(27) W(1) -16.8(7) no
O(47) W(6) O(27) W(1) 167.2(9) no
O(30) W(6) O(37) W(9) -130(3) no
O(37) W(6) O(30) Er(1) 87.1(14) no
O(30) W(6) O(38) W(1) -84.0(6) no
O(30) W(6) O(38) P(1) 131.5(12) no
O(38) W(6) O(30) Er(1) 3.5(13) no
O(47) W(6) O(30) Er(1) -168.0(13) no
O(37) W(6) O(38) W(1) 179.1(6) no
O(37) W(6) O(38) P(1) 34.6(11) no
O(38) W(6) O(37) W(9) -48(3) no
O(47) W(6) O(37) W(9) 126(3) no
O(31) W(7) O(32) W(2) 16.7(13) no
O(31) W(7) O(39) W(12) -81.1(12) no
O(31) W(7) O(40) W(5) -177.1(6) no
O(31) W(7) O(40) W(12) 94.2(6) no
O(31) W(7) O(40) P(1) -36.0(10) no
O(31) W(7) O(41) W(5) 20(3) no
O(32) W(7) O(39) W(12) 20(3) no
O(39) W(7) O(32) W(2) -86.1(18) no
O(32) W(7) O(40) W(5) -87.6(6) no
O(32) W(7) O(40) W(12) -176.3(6) no
O(32) W(7) O(40) P(1) 53.5(10) no
O(40) W(7) O(32) W(2) -72.2(13) no
O(32) W(7) O(41) W(5) 88.2(10) no
O(41) W(7) O(32) W(2) -142.1(13) no
O(53) W(7) O(32) W(2) 122.2(13) no
O(39) W(7) O(40) W(5) 85.5(7) no
O(39) W(7) O(40) W(12) -3.3(6) no
O(39) W(7) O(40) P(1) -133.5(11) no
O(40) W(7) O(39) W(12) 5.4(10) no
O(39) W(7) O(41) W(5) -68.2(10) no
O(41) W(7) O(39) W(12) 75.8(11) no
O(53) W(7) O(39) W(12) 171.8(11) no
O(40) W(7) O(41) W(5) 4.9(8) no
O(41) W(7) O(40) W(5) -3.0(5) no
O(41) W(7) O(40) W(12) -91.8(6) no
O(41) W(7) O(40) P(1) 138.0(11) no
O(53) W(7) O(41) W(5) -169.0(10) no
O(20) W(8) O(21) W(6) 132(2) no
O(20) W(8) O(45) W(9) -127.7(18) no
O(20) W(8) O(48) W(3) -176.5(10) no
O(20) W(8) O(76) W(10) 172.6(12) no
O(21) W(8) O(45) W(9) -26.1(18) no
O(45) W(8) O(21) W(6) 30(2) no
O(21) W(8) O(48) W(3) 81.2(11) no
O(48) W(8) O(21) W(6) -127(2) no
O(21) W(8) O(49) W(3) -92.0(7) no
O(21) W(8) O(49) W(10) 177.4(7) no
O(21) W(8) O(49) P(1) 39.4(11) no
O(49) W(8) O(21) W(6) -55(2) no
O(21) W(8) O(76) W(10) -7(3) no
O(76) W(8) O(21) W(6) -48(4) no
O(45) W(8) O(48) W(3) -6(3) no
O(48) W(8) O(45) W(9) 62(3) no
O(45) W(8) O(49) W(3) 179.7(6) no
O(45) W(8) O(49) W(10) 89.1(6) no
O(45) W(8) O(49) P(1) -48.9(10) no
O(49) W(8) O(45) W(9) 58.1(18) no
O(45) W(8) O(76) W(10) -85.6(13) no
O(76) W(8) O(45) W(9) 129.9(19) no
O(48) W(8) O(49) W(3) 1.4(6) no
O(48) W(8) O(49) W(10) -89.2(6) no
O(48) W(8) O(49) P(1) 132.8(11) no
O(49) W(8) O(48) W(3) -2.1(8) no
O(48) W(8) O(76) W(10) 73.3(13) no
O(76) W(8) O(48) W(3) -74.6(11) no
O(49) W(8) O(76) W(10) -0.5(11) no
O(76) W(8) O(49) W(3) 90.9(7) no
O(76) W(8) O(49) W(10) 0.3(7) no
O(76) W(8) O(49) P(1) -137.8(12) no
O(36) W(9) O(37) W(6) 51(3) no
O(37) W(9) O(36) W(2) 89.2(6) no
O(37) W(9) O(36) W(11) 179.5(6) no
O(37) W(9) O(36) P(1) -43.5(9) no
O(36) W(9) O(45) W(8) -56.1(18) no
O(45) W(9) O(36) W(2) 177.5(7) no
O(45) W(9) O(36) W(11) -92.2(6) no
O(45) W(9) O(36) P(1) 44.7(9) no
O(36) W(9) O(46) W(2) 1.6(9) no
O(46) W(9) O(36) W(2) -1.1(6) no
O(46) W(9) O(36) W(11) 89.3(7) no
O(46) W(9) O(36) P(1) -133.8(11) no
O(36) W(9) O(77) W(11) 6.3(11) no
O(77) W(9) O(36) W(2) -94.3(8) no
O(77) W(9) O(36) W(11) -4.0(7) no
O(77) W(9) O(36) P(1) 133.0(11) no
O(44) W(9) O(37) W(6) -134(3) no
O(37) W(9) O(45) W(8) 26.1(18) no
O(45) W(9) O(37) W(6) -34(3) no
O(37) W(9) O(46) W(2) -80.7(11) no
O(46) W(9) O(37) W(6) 125(3) no
O(37) W(9) O(77) W(11) 15(3) no
O(77) W(9) O(37) W(6) 43(4) no
O(44) W(9) O(45) W(8) 128.3(18) no
O(44) W(9) O(46) W(2) 177.0(11) no
O(44) W(9) O(77) W(11) -168.0(12) no
O(45) W(9) O(46) W(2) -2(3) no
O(46) W(9) O(45) W(8) -52(3) no
O(45) W(9) O(77) W(11) 91.3(13) no
O(77) W(9) O(45) W(8) -130.3(19) no
O(46) W(9) O(77) W(11) -67.1(13) no
O(77) W(9) O(46) W(2) 75.3(12) no
O(18) W(10) O(17) W(11) 134(3) no
O(17) W(10) O(19) W(3) -16(3) no
O(19) W(10) O(17) W(11) -39(4) no
O(17) W(10) O(43) W(5) -28(2) no
O(43) W(10) O(17) W(11) 33(3) no
O(17) W(10) O(49) W(3) 178.0(7) no
O(17) W(10) O(49) W(8) -93.2(7) no
O(17) W(10) O(49) P(1) 40.8(12) no
O(49) W(10) O(17) W(11) -51(3) no
O(17) W(10) O(76) W(8) 84.6(13) no
O(76) W(10) O(17) W(11) -124(3) no
O(18) W(10) O(19) W(3) 171.5(11) no
O(18) W(10) O(43) W(5) -128(2) no
O(18) W(10) O(76) W(8) -173.6(13) no
O(19) W(10) O(43) W(5) 132(2) no
O(43) W(10) O(19) W(3) -86.8(11) no
O(19) W(10) O(49) W(3) 2.5(6) no
O(19) W(10) O(49) W(8) 91.3(7) no
O(19) W(10) O(49) P(1) -134.7(12) no
O(49) W(10) O(19) W(3) -3.6(9) no
O(19) W(10) O(76) W(8) -73.9(12) no
O(76) W(10) O(19) W(3) 70.0(11) no
O(43) W(10) O(49) W(3) 92.5(7) no
O(43) W(10) O(49) W(8) -178.8(7) no
O(43) W(10) O(49) P(1) -44.7(11) no
O(49) W(10) O(43) W(5) 57.5(19) no
O(43) W(10) O(76) W(8) 4(3) no
O(76) W(10) O(43) W(5) 54(4) no
O(49) W(10) O(76) W(8) 0.5(11) no
O(76) W(10) O(49) W(3) -89.0(8) no
O(76) W(10) O(49) W(8) -0.3(7) no
O(76) W(10) O(49) P(1) 133.7(13) no
O(17) W(11) O(34) W(2) 15(3) no
O(34) W(11) O(17) W(10) 40(4) no
O(17) W(11) O(35) W(5) 37.6(18) no
O(35) W(11) O(17) W(10) -34(3) no
O(17) W(11) O(36) W(2) -177.3(7) no
O(17) W(11) O(36) W(9) 93.1(7) no
O(17) W(11) O(36) P(1) -42.9(11) no
O(36) W(11) O(17) W(10) 51(3) no
O(50) W(11) O(17) W(10) -135(3) no
O(17) W(11) O(77) W(9) -89.9(13) no
O(77) W(11) O(17) W(10) 125(3) no
O(34) W(11) O(35) W(5) -118.8(18) no
O(35) W(11) O(34) W(2) 87.9(11) no
O(34) W(11) O(36) W(2) -2.2(6) no
O(34) W(11) O(36) W(9) -91.8(6) no
O(34) W(11) O(36) P(1) 132.2(12) no
O(36) W(11) O(34) W(2) 3.2(9) no
O(50) W(11) O(34) W(2) -169.7(11) no
O(34) W(11) O(77) W(9) 65.6(13) no
O(77) W(11) O(34) W(2) -69.1(11) no
O(35) W(11) O(36) W(2) -93.4(7) no
O(35) W(11) O(36) W(9) 176.9(6) no
O(35) W(11) O(36) P(1) 41.0(11) no
O(36) W(11) O(35) W(5) -46.0(18) no
O(50) W(11) O(35) W(5) 138.9(18) no
O(35) W(11) O(77) W(9) -25(3) no
O(77) W(11) O(35) W(5) -28(3) no
O(36) W(11) O(77) W(9) -6.2(11) no
O(77) W(11) O(36) W(2) 93.7(8) no
O(77) W(11) O(36) W(9) 4.0(7) no
O(77) W(11) O(36) P(1) -131.9(13) no
O(50) W(11) O(77) W(9) 168.0(13) no
O(25) W(12) O(23) W(3) -125.8(19) no
O(23) W(12) O(26) W(1) 37(3) no
O(26) W(12) O(23) W(3) -22.6(19) no
O(23) W(12) O(39) W(7) -8(3) no
O(39) W(12) O(23) W(3) 64(3) no
O(23) W(12) O(40) W(5) 90.5(6) no
O(23) W(12) O(40) W(7) -177.8(7) no
O(23) W(12) O(40) P(1) -47.8(9) no
O(40) W(12) O(23) W(3) 61.3(19) no
O(23) W(12) O(52) W(5) -89.8(11) no
O(52) W(12) O(23) W(3) 135(2) no
O(25) W(12) O(26) W(1) 139(2) no
O(25) W(12) O(39) W(7) -178.3(11) no
O(25) W(12) O(52) W(5) 168.8(11) no
O(26) W(12) O(39) W(7) 78.0(12) no
O(39) W(12) O(26) W(1) -119(3) no
O(26) W(12) O(40) W(5) 179.2(6) no
O(26) W(12) O(40) W(7) -89.1(6) no
O(26) W(12) O(40) P(1) 40.9(9) no
O(40) W(12) O(26) W(1) -47(2) no
O(26) W(12) O(52) W(5) -16(3) no
O(52) W(12) O(26) W(1) -36(4) no
O(39) W(12) O(40) W(5) -88.3(7) no
O(39) W(12) O(40) W(7) 3.4(6) no
O(39) W(12) O(40) P(1) 133.4(10) no
O(40) W(12) O(39) W(7) -5.3(10) no
O(39) W(12) O(52) W(5) 67.5(11) no
O(52) W(12) O(39) W(7) -78.9(12) no
O(40) W(12) O(52) W(5) -5.4(9) no
O(52) W(12) O(40) W(5) 3.6(6) no
O(52) W(12) O(40) W(7) 95.3(7) no
O(52) W(12) O(40) P(1) -134.7(10) no
O(5) W(13) O(6) W(4) 179.6(6) no
O(5) W(13) O(6) P(2) 34.1(11) no
O(6) W(13) O(5) W(20) -50(3) no
O(5) W(13) O(9) W(14) -27(2) no
O(9) W(13) O(5) W(20) 30(3) no
O(5) W(13) O(10) W(4) -48(2) no
O(10) W(13) O(5) W(20) -21(4) no
O(5) W(13) O(64) Er(1) 86.5(14) no
O(64) W(13) O(5) W(20) -131(3) no
O(65) W(13) O(5) W(20) 125(3) no
O(6) W(13) O(9) W(14) 58(2) no
O(9) W(13) O(6) W(4) 95.9(6) no
O(9) W(13) O(6) P(2) -49.5(11) no
O(6) W(13) O(10) W(4) -18.1(8) no
O(10) W(13) O(6) W(4) 12.5(6) no
O(10) W(13) O(6) P(2) -133.0(12) no
O(6) W(13) O(64) Er(1) 3.2(13) no
O(64) W(13) O(6) W(4) -84.4(6) no
O(64) W(13) O(6) P(2) 130.1(12) no
O(9) W(13) O(10) W(4) -100.0(11) no
O(10) W(13) O(9) W(14) 132(3) no
O(65) W(13) O(9) W(14) -128(2) no
O(10) W(13) O(64) Er(1) -68.9(14) no
O(64) W(13) O(10) W(4) 62.2(11) no
O(65) W(13) O(10) W(4) 166.0(9) no
O(65) W(13) O(64) Er(1) -170.8(13) no
O(16) W(14) O(9) W(13) 129(2) no
O(9) W(14) O(60) W(15) -89.7(7) no
O(9) W(14) O(60) W(22) 179.6(7) no
O(9) W(14) O(60) P(2) 37.9(11) no
O(60) W(14) O(9) W(13) -56(2) no
O(9) W(14) O(66) W(20) -27(3) no
O(66) W(14) O(9) W(13) 27(2) no
O(9) W(14) O(69) W(15) 81.3(12) no
O(69) W(14) O(9) W(13) -131(2) no
O(9) W(14) O(71) W(22) -19(3) no
O(71) W(14) O(9) W(13) -45(4) no
O(16) W(14) O(66) W(20) -130(3) no
O(16) W(14) O(69) W(15) -175.7(12) no
O(16) W(14) O(71) W(22) 167.2(13) no
O(60) W(14) O(66) W(20) 58(3) no
O(66) W(14) O(60) W(15) -177.8(7) no
O(66) W(14) O(60) W(22) 91.6(7) no
O(66) W(14) O(60) P(2) -50.1(11) no
O(60) W(14) O(69) W(15) -3.5(10) no
O(69) W(14) O(60) W(15) 2.4(6) no
O(69) W(14) O(60) W(22) -88.3(7) no
O(69) W(14) O(60) P(2) 130.0(12) no
O(60) W(14) O(71) W(22) -7.3(11) no
O(71) W(14) O(60) W(15) 95.4(8) no
O(71) W(14) O(60) W(22) 4.8(7) no
O(71) W(14) O(60) P(2) -136.9(13) no
O(66) W(14) O(69) W(15) -4(3) no
O(69) W(14) O(66) W(20) 58(4) no
O(66) W(14) O(71) W(22) -91.9(14) no
O(71) W(14) O(66) W(20) 128(3) no
O(69) W(14) O(71) W(22) 67.4(13) no
O(71) W(14) O(69) W(15) -73.4(12) no
O(8) W(15) O(13) W(21) 25(2) no
O(13) W(15) O(8) W(4) -29.5(19) no
O(59) W(15) O(8) W(4) -131.9(19) no
O(8) W(15) O(60) W(14) 88.3(7) no
O(8) W(15) O(60) W(22) 179.4(8) no
O(8) W(15) O(60) P(2) -40.0(12) no
O(60) W(15) O(8) W(4) 54.0(19) no
O(8) W(15) O(69) W(14) -82.5(11) no
O(69) W(15) O(8) W(4) 129.3(19) no
O(8) W(15) O(73) W(22) 11(3) no
O(73) W(15) O(8) W(4) 48(4) no
O(59) W(15) O(13) W(21) 127.6(19) no
O(13) W(15) O(60) W(14) 178.7(7) no
O(13) W(15) O(60) W(22) -90.3(7) no
O(13) W(15) O(60) P(2) 50.4(12) no
O(60) W(15) O(13) W(21) -61.0(19) no
O(13) W(15) O(69) W(14) 7(3) no
O(69) W(15) O(13) W(21) -64(4) no
O(13) W(15) O(73) W(22) 89.7(13) no
O(73) W(15) O(13) W(21) -131(2) no
O(59) W(15) O(69) W(14) 175.2(12) no
O(59) W(15) O(73) W(22) -168.9(13) no
O(60) W(15) O(69) W(14) 3.5(10) no
O(69) W(15) O(60) W(14) -2.4(7) no
O(69) W(15) O(60) W(22) 88.6(7) no
O(69) W(15) O(60) P(2) -130.7(13) no
O(60) W(15) O(73) W(22) 4.8(11) no
O(73) W(15) O(60) W(14) -94.2(8) no
O(73) W(15) O(60) W(22) -3.1(7) no
O(73) W(15) O(60) P(2) 137.6(14) no
O(69) W(15) O(73) W(22) -70.8(13) no
O(73) W(15) O(69) W(14) 73.7(11) no
O(2) W(16) O(3) W(19) 7(3) no
O(3) W(16) O(2) Er(1) 96(3) no
O(2) W(16) O(4) W(18) 18.4(13) no
O(4) W(16) O(2) Er(1) 17(3) no
O(2) W(16) O(12) W(19) -178.6(7) no
O(2) W(16) O(12) W(21) 92.6(7) no
O(2) W(16) O(12) P(2) -43.7(11) no
O(12) W(16) O(2) Er(1) 101(3) no
O(54) W(16) O(2) Er(1) -87(3) no
O(2) W(16) O(56) W(21) -84.2(11) no
O(56) W(16) O(2) Er(1) 172(3) no
O(3) W(16) O(4) W(18) -140.0(14) no
O(4) W(16) O(3) W(19) 87.4(13) no
O(3) W(16) O(12) W(19) -0.8(6) no
O(3) W(16) O(12) W(21) -89.5(8) no
O(3) W(16) O(12) P(2) 134.1(12) no
O(12) W(16) O(3) W(19) 1.3(11) no
O(54) W(16) O(3) W(19) -169.9(12) no
O(3) W(16) O(56) W(21) 74.4(12) no
O(56) W(16) O(3) W(19) -71.3(12) no
O(4) W(16) O(12) W(19) -85.8(7) no
O(4) W(16) O(12) W(21) -174.5(8) no
O(4) W(16) O(12) P(2) 49.1(11) no
O(12) W(16) O(4) W(18) -69.3(13) no
O(54) W(16) O(4) W(18) 123.0(14) no
O(4) W(16) O(56) W(21) 19(3) no
O(56) W(16) O(4) W(18) -85(3) no
O(12) W(16) O(56) W(21) 2.5(10) no
O(56) W(16) O(12) W(19) 87.1(7) no
O(56) W(16) O(12) W(21) -1.6(6) no
O(56) W(16) O(12) P(2) -138.0(12) no
O(54) W(16) O(56) W(21) 171.4(12) no
O(57) W(17) O(61) W(18) -177.0(8) no
O(57) W(17) O(61) W(20) 93.7(7) no
O(57) W(17) O(61) P(2) -44.6(12) no
O(61) W(17) O(57) W(22) 52(3) no
O(57) W(17) O(67) W(19) 36(3) no
O(67) W(17) O(57) W(22) -34(3) no
O(57) W(17) O(70) W(20) -89.0(12) no
O(70) W(17) O(57) W(22) 125(3) no
O(74) W(17) O(57) W(22) -136(3) no
O(57) W(17) O(75) W(18) 11(3) no
O(75) W(17) O(57) W(22) 43(5) no
O(61) W(17) O(67) W(19) -47(3) no
O(67) W(17) O(61) W(18) -94.0(7) no
O(67) W(17) O(61) W(20) 176.7(6) no
O(67) W(17) O(61) P(2) 38.5(11) no
O(61) W(17) O(70) W(20) -6.2(9) no
O(70) W(17) O(61) W(18) 93.4(7) no
O(70) W(17) O(61) W(20) 4.1(6) no
O(70) W(17) O(61) P(2) -134.2(12) no
O(61) W(17) O(75) W(18) 1.3(11) no
O(75) W(17) O(61) W(18) -0.9(8) no
O(75) W(17) O(61) W(20) -90.2(8) no
O(75) W(17) O(61) P(2) 131.5(13) no
O(67) W(17) O(70) W(20) -25(3) no
O(70) W(17) O(67) W(19) -29(4) no
O(74) W(17) O(67) W(19) 136(3) no
O(67) W(17) O(75) W(18) 85.6(14) no
O(75) W(17) O(67) W(19) -120(3) no
O(74) W(17) O(70) W(20) 169.5(12) no
O(70) W(17) O(75) W(18) -70.7(14) no
O(75) W(17) O(70) W(20) 66.5(12) no
O(74) W(17) O(75) W(18) -170.3(14) no
O(1) W(18) O(4) W(16) -18.4(14) no
O(4) W(18) O(1) Er(1) -13.4(19) no
O(1) W(18) O(61) W(17) -179.4(7) no
O(1) W(18) O(61) W(20) -90.7(7) no
O(1) W(18) O(61) P(2) 44.0(12) no
O(61) W(18) O(1) Er(1) -96.3(18) no
O(62) W(18) O(1) Er(1) 91.5(19) no
O(1) W(18) O(68) W(20) 86.6(13) no
O(68) W(18) O(1) Er(1) -168.2(19) no
O(1) W(18) O(75) W(17) -2(3) no
O(75) W(18) O(1) Er(1) -96(3) no
O(4) W(18) O(61) W(17) 85.5(7) no
O(4) W(18) O(61) W(20) 174.3(7) no
O(4) W(18) O(61) P(2) -51.1(12) no
O(61) W(18) O(4) W(16) 69.9(13) no
O(62) W(18) O(4) W(16) -125.0(13) no
O(4) W(18) O(68) W(20) -18(3) no
O(68) W(18) O(4) W(16) 85(3) no
O(4) W(18) O(75) W(17) -86.7(14) no
O(75) W(18) O(4) W(16) 139.7(14) no
O(61) W(18) O(68) W(20) -1.8(11) no
O(68) W(18) O(61) W(17) -87.6(8) no
O(68) W(18) O(61) W(20) 1.2(7) no
O(68) W(18) O(61) P(2) 135.8(14) no
O(61) W(18) O(75) W(17) -1.3(11) no
O(75) W(18) O(61) W(17) 0.8(7) no
O(75) W(18) O(61) W(20) 89.5(8) no
O(75) W(18) O(61) P(2) -135.8(14) no
O(62) W(18) O(68) W(20) -167.9(13) no
O(62) W(18) O(75) W(17) 171.0(14) no
O(68) W(18) O(75) W(17) 72.2(14) no
O(75) W(18) O(68) W(20) -72.3(13) no
O(3) W(19) O(12) W(16) 0.9(7) no
O(3) W(19) O(12) W(21) 91.0(8) no
O(3) W(19) O(12) P(2) -131.4(12) no
O(12) W(19) O(3) W(16) -1.2(10) no
O(3) W(19) O(14) W(22) -50(4) no
O(14) W(19) O(3) W(16) -9(3) no
O(55) W(19) O(3) W(16) 170.9(12) no
O(3) W(19) O(67) W(17) 120(3) no
O(67) W(19) O(3) W(16) -86.2(13) no
O(3) W(19) O(72) W(21) -67.5(11) no
O(72) W(19) O(3) W(16) 70.4(13) no
O(12) W(19) O(14) W(22) -58(3) no
O(14) W(19) O(12) W(16) 177.5(8) no
O(14) W(19) O(12) W(21) -92.4(7) no
O(14) W(19) O(12) P(2) 45.2(11) no
O(12) W(19) O(67) W(17) 47(3) no
O(67) W(19) O(12) W(16) 92.6(7) no
O(67) W(19) O(12) W(21) -177.3(7) no
O(67) W(19) O(12) P(2) -39.7(11) no
O(12) W(19) O(72) W(21) 5.1(9) no
O(72) W(19) O(12) W(16) -93.5(7) no
O(72) W(19) O(12) W(21) -3.4(6) no
O(72) W(19) O(12) P(2) 134.2(11) no
O(55) W(19) O(14) W(22) 130(3) no
O(14) W(19) O(67) W(17) -35(3) no
O(67) W(19) O(14) W(22) 28(3) no
O(14) W(19) O(72) W(21) 88.0(11) no
O(72) W(19) O(14) W(22) -130(3) no
O(55) W(19) O(67) W(17) -134(3) no
O(55) W(19) O(72) W(21) -172.3(10) no
O(67) W(19) O(72) W(21) 20(3) no
O(72) W(19) O(67) W(17) 33(4) no
O(5) W(20) O(61) W(17) 179.2(6) no
O(5) W(20) O(61) W(18) 88.6(6) no
O(5) W(20) O(61) P(2) -42.1(10) no
O(61) W(20) O(5) W(13) 53(3) no
O(5) W(20) O(66) W(14) 27(3) no
O(66) W(20) O(5) W(13) -31(3) no
O(5) W(20) O(68) W(18) -79.8(13) no
O(68) W(20) O(5) W(13) 128(3) no
O(5) W(20) O(70) W(17) 14(3) no
O(70) W(20) O(5) W(13) 46(4) no
O(78) W(20) O(5) W(13) -131(3) no
O(61) W(20) O(66) W(14) -55(3) no
O(66) W(20) O(61) W(17) -93.9(7) no
O(66) W(20) O(61) W(18) 175.5(8) no
O(66) W(20) O(61) P(2) 44.7(11) no
O(61) W(20) O(68) W(18) 1.8(11) no
O(68) W(20) O(61) W(17) 89.4(8) no
O(68) W(20) O(61) W(18) -1.2(7) no
O(68) W(20) O(61) P(2) -131.9(12) no
O(61) W(20) O(70) W(17) 6.3(9) no
O(70) W(20) O(61) W(17) -4.0(6) no
O(70) W(20) O(61) W(18) -94.6(7) no
O(70) W(20) O(61) P(2) 134.7(11) no
O(66) W(20) O(68) W(18) -7(4) no
O(68) W(20) O(66) W(14) -46(4) no
O(66) W(20) O(70) W(17) 90.4(12) no
O(70) W(20) O(66) W(14) -128(3) no
O(78) W(20) O(66) W(14) 127(3) no
O(68) W(20) O(70) W(17) -67.7(12) no
O(70) W(20) O(68) W(18) 74.8(13) no
O(78) W(20) O(68) W(18) 179.3(13) no
O(78) W(20) O(70) W(17) -169.6(11) no
O(7) W(21) O(12) W(16) -91.0(6) no
O(7) W(21) O(12) W(19) 178.5(6) no
O(7) W(21) O(12) P(2) 41.8(10) no
O(12) W(21) O(7) W(4) -48(2) no
O(7) W(21) O(13) W(15) -24.1(19) no
O(13) W(21) O(7) W(4) 37(2) no
O(15) W(21) O(7) W(4) 138(2) no
O(7) W(21) O(56) W(16) 79.0(12) no
O(56) W(21) O(7) W(4) -120(3) no
O(7) W(21) O(72) W(19) -17(2) no
O(72) W(21) O(7) W(4) -36(3) no
O(12) W(21) O(13) W(15) 58.2(19) no
O(13) W(21) O(12) W(16) -178.4(8) no
O(13) W(21) O(12) W(19) 91.2(7) no
O(13) W(21) O(12) P(2) -45.5(11) no
O(12) W(21) O(56) W(16) -2.5(10) no
O(56) W(21) O(12) W(16) 1.6(7) no
O(56) W(21) O(12) W(19) -88.8(7) no
O(56) W(21) O(12) P(2) 134.5(12) no
O(12) W(21) O(72) W(19) -5.2(9) no
O(72) W(21) O(12) W(16) 93.8(7) no
O(72) W(21) O(12) W(19) 3.3(6) no
O(72) W(21) O(12) P(2) -133.4(11) no
O(15) W(21) O(13) W(15) -127.2(19) no
O(13) W(21) O(56) W(16) -2(3) no
O(56) W(21) O(13) W(15) 58(4) no
O(13) W(21) O(72) W(19) -89.9(11) no
O(72) W(21) O(13) W(15) 132(2) no
O(15) W(21) O(56) W(16) -177.1(12) no
O(15) W(21) O(72) W(19) 168.5(10) no
O(56) W(21) O(72) W(19) 67.8(10) no
O(72) W(21) O(56) W(16) -76.6(12) no
O(14) W(22) O(57) W(17) 32(3) no
O(57) W(22) O(14) W(19) -27(3) no
O(58) W(22) O(14) W(19) -132(3) no
O(14) W(22) O(60) W(14) -179.4(7) no
O(14) W(22) O(60) W(15) 92.3(7) no
O(14) W(22) O(60) P(2) -42.7(13) no
O(60) W(22) O(14) W(19) 57(3) no
O(14) W(22) O(71) W(14) 21(3) no
O(71) W(22) O(14) W(19) 44(4) no
O(14) W(22) O(73) W(15) -88.3(13) no
O(73) W(22) O(14) W(19) 132(3) no
O(58) W(22) O(57) W(17) 134(3) no
O(57) W(22) O(60) W(14) -95.1(8) no
O(57) W(22) O(60) W(15) 176.6(8) no
O(57) W(22) O(60) P(2) 41.6(13) no
O(60) W(22) O(57) W(17) -51(3) no
O(57) W(22) O(71) W(14) 91.0(13) no
O(71) W(22) O(57) W(17) -125(3) no
O(57) W(22) O(73) W(15) -22(4) no
O(73) W(22) O(57) W(17) -35(5) no
O(58) W(22) O(71) W(14) -163.0(13) no
O(58) W(22) O(73) W(15) 169.1(14) no
O(60) W(22) O(71) W(14) 7.4(11) no
O(71) W(22) O(60) W(14) -5.0(8) no
O(71) W(22) O(60) W(15) -93.3(8) no
O(71) W(22) O(60) P(2) 131.7(15) no
O(60) W(22) O(73) W(15) -4.9(11) no
O(73) W(22) O(60) W(14) 91.5(8) no
O(73) W(22) O(60) W(15) 3.3(8) no
O(73) W(22) O(60) P(2) -131.8(15) no
O(71) W(22) O(73) W(15) 67.8(13) no
O(73) W(22) O(71) W(14) -65.9(13) no
O(1) Er(1) O(2) W(16) -28(2) no
O(2) Er(1) O(1) W(18) 23.9(18) no
O(1) Er(1) O(29) W(1) 142.9(14) no
O(29) Er(1) O(1) W(18) -137.3(19) no
O(1) Er(1) O(30) W(6) 86.3(16) no
O(30) Er(1) O(1) W(18) -168.0(14) no
O(31) Er(1) O(1) W(18) -59.2(18) no
O(1) Er(1) O(51) W(2) -18(3) no
O(51) Er(1) O(1) W(18) -21(3) no
O(1) Er(1) O(63) W(4) 8.4(16) no
O(63) Er(1) O(1) W(18) 87.1(19) no
O(1) Er(1) O(64) W(13) -69.5(14) no
O(64) Er(1) O(1) W(18) 147.0(19) no
O(2) Er(1) O(29) W(1) 107.8(14) no
O(29) Er(1) O(2) W(16) 9(3) no
O(2) Er(1) O(30) W(6) -110.3(13) no
O(30) Er(1) O(2) W(16) 160.7(19) no
O(31) Er(1) O(2) W(16) 48(3) no
O(2) Er(1) O(51) W(2) -63(2) no
O(51) Er(1) O(2) W(16) 119(3) no
O(2) Er(1) O(63) W(4) 69.9(13) no
O(63) Er(1) O(2) W(16) -151(3) no
O(2) Er(1) O(64) W(13) -8.7(16) no
O(64) Er(1) O(2) W(16) -90(3) no
O(29) Er(1) O(30) W(6) 54.4(13) no
O(30) Er(1) O(29) W(1) -52.5(13) no
O(31) Er(1) O(29) W(1) 68.6(13) no
O(29) Er(1) O(51) W(2) 84(3) no
O(51) Er(1) O(29) W(1) 10.4(15) no
O(29) Er(1) O(63) W(4) -95.2(14) no
O(63) Er(1) O(29) W(1) -100.1(13) no
O(29) Er(1) O(64) W(13) -155.5(15) no
O(64) Er(1) O(29) W(1) -142.1(14) no
O(31) Er(1) O(30) W(6) -11.2(15) no
O(30) Er(1) O(51) W(2) 146(3) no
O(51) Er(1) O(30) W(6) -68.6(13) no
O(30) Er(1) O(63) W(4) -141.9(14) no
O(63) Er(1) O(30) W(6) -158.5(15) no
O(30) Er(1) O(64) W(13) 131.1(14) no
O(64) Er(1) O(30) W(6) 129.2(14) no
O(31) Er(1) O(51) W(2) 21(2) no
O(31) Er(1) O(63) W(4) 105.6(14) no
O(31) Er(1) O(64) W(13) -108.2(14) no
O(51) Er(1) O(63) W(4) 143.2(14) no
O(63) Er(1) O(51) W(2) -138(3) no
O(51) Er(1) O(64) W(13) 91.0(17) no
O(64) Er(1) O(51) W(2) -172.4(16) no
O(63) Er(1) O(64) W(13) 54.7(13) no
O(64) Er(1) O(63) W(4) -52.5(13) no
O(11) K(1) O(79) C(1) 102.8(17) no
O(79) K(1) O(11) W(4) 71.0(13) no
O(81) K(1) O(11) W(4) 170.0(12) no
O(82) K(1) O(11) W(4) -98.1(14) no
O(83) K(1) O(11) W(4) -15.9(14) no
O(11) K(1) C(1) O(79) -76.8(17) no
O(11) K(1) C(1) O(80) 156.3(16) no
O(11) K(1) C(1) C(2) 19.1(18) no
C(1) K(1) O(11) W(4) 89.9(13) no
O(81) K(1) O(79) C(1) 14.6(19) no
O(83) K(1) O(79) C(1) -171.0(19) no
O(79) K(1) O(91) C(16) 24(3) no
O(91) K(1) O(79) C(1) -73.3(17) no
O(81) K(1) O(91) C(16) -75(3) no
O(81) K(1) C(1) O(79) -165.3(19) no
O(81) K(1) C(1) O(80) 67.8(17) no
O(81) K(1) C(1) C(2) -69.5(18) no
O(82) K(1) O(91) C(16) -168(3) no
O(83) K(1) O(91) C(16) 110(3) no
O(83) K(1) C(1) O(79) 9(2) no
O(83) K(1) C(1) O(80) -117.6(18) no
O(83) K(1) C(1) C(2) 105.1(19) no
O(91) K(1) C(1) O(79) 105.3(18) no
O(91) K(1) C(1) O(80) -21.6(16) no
O(91) K(1) C(1) C(2) -158.9(18) no
C(1) K(1) O(91) C(16) 5(3) no
O(36) P(1) O(38) W(1) 175.3(10) no
O(36) P(1) O(38) W(6) -53.5(13) no
O(38) P(1) O(36) W(2) -59.5(13) no
O(38) P(1) O(36) W(9) 58.9(11) no
O(38) P(1) O(36) W(11) 179.3(9) no
O(36) P(1) O(40) W(5) 59.1(11) no
O(36) P(1) O(40) W(7) -66.7(10) no
O(36) P(1) O(40) W(12) 179.9(7) no
O(40) P(1) O(36) W(2) 64.0(11) no
O(40) P(1) O(36) W(9) -177.5(8) no
O(40) P(1) O(36) W(11) -57.2(12) no
O(36) P(1) O(49) W(3) 178.6(10) no
O(36) P(1) O(49) W(8) 64.0(12) no
O(36) P(1) O(49) W(10) -56.8(13) no
O(49) P(1) O(36) W(2) 179.0(9) no
O(49) P(1) O(36) W(9) -62.6(11) no
O(49) P(1) O(36) W(11) 57.8(13) no
O(38) P(1) O(40) W(5) -178.4(9) no
O(38) P(1) O(40) W(7) 55.8(12) no
O(38) P(1) O(40) W(12) -57.6(11) no
O(40) P(1) O(38) W(1) 55.3(13) no
O(40) P(1) O(38) W(6) -173.4(9) no
O(38) P(1) O(49) W(3) 56.7(12) no
O(38) P(1) O(49) W(8) -57.9(12) no
O(38) P(1) O(49) W(10) -178.7(9) no
O(49) P(1) O(38) W(1) -64.8(13) no
O(49) P(1) O(38) W(6) 66.5(12) no
O(40) P(1) O(49) W(3) -66.8(12) no
O(40) P(1) O(49) W(8) 178.6(9) no
O(40) P(1) O(49) W(10) 57.8(13) no
O(49) P(1) O(40) W(5) -56.4(13) no
O(49) P(1) O(40) W(7) 177.9(9) no
O(49) P(1) O(40) W(12) 64.5(10) no
O(6) P(2) O(12) W(16) 61.5(13) no
O(6) P(2) O(12) W(19) -179.8(9) no
O(6) P(2) O(12) W(21) -58.1(12) no
O(12) P(2) O(6) W(4) 50.6(13) no
O(12) P(2) O(6) W(13) -174.9(10) no
O(6) P(2) O(60) W(14) -53.1(13) no
O(6) P(2) O(60) W(15) 58.0(14) no
O(6) P(2) O(60) W(22) -178.5(11) no
O(60) P(2) O(6) W(4) -68.8(13) no
O(60) P(2) O(6) W(13) 65.7(14) no
O(6) P(2) O(61) W(17) 178.9(9) no
O(6) P(2) O(61) W(18) -61.4(13) no
O(6) P(2) O(61) W(20) 55.5(12) no
O(61) P(2) O(6) W(4) 174.5(9) no
O(61) P(2) O(6) W(13) -50.9(13) no
O(12) P(2) O(60) W(14) -175.8(10) no
O(12) P(2) O(60) W(15) -64.7(13) no
O(12) P(2) O(60) W(22) 58.8(14) no
O(60) P(2) O(12) W(16) -176.9(10) no
O(60) P(2) O(12) W(19) -58.3(13) no
O(60) P(2) O(12) W(21) 63.5(13) no
O(12) P(2) O(61) W(17) -55.9(12) no
O(12) P(2) O(61) W(18) 63.8(13) no
O(12) P(2) O(61) W(20) -179.3(9) no
O(61) P(2) O(12) W(16) -62.6(12) no
O(61) P(2) O(12) W(19) 56.0(12) no
O(61) P(2) O(12) W(21) 177.8(9) no
O(60) P(2) O(61) W(17) 59.2(14) no
O(60) P(2) O(61) W(18) 178.9(11) no
O(60) P(2) O(61) W(20) -64.2(13) no
O(61) P(2) O(60) W(14) 66.7(13) no
O(61) P(2) O(60) W(15) 177.8(11) no
O(61) P(2) O(60) W(22) -58.6(15) no
O(88) Na(1) O(94) O(99) -52(4) no
O(103) Na(1) O(94) O(99) 13(5) no
K(1) O(79) C(1) K(1) 0.0(4) no
K(1) O(79) C(1) O(80) 72(4) no
K(1) O(79) C(1) C(2) -111(2) no
K(1) O(91) C(16) O(90) 3(6) no
K(1) O(91) C(16) C(17) -173.6(19) no
C(2) N(1) C(5) C(4) -34.2(17) no
C(5) N(1) C(2) C(1) 128.3(16) no
C(5) N(1) C(2) C(3) 6.4(18) no
C(7) N(2) C(10) C(9) 15(3) no
C(10) N(2) C(7) C(6) 129.9(18) no
C(10) N(2) C(7) C(8) 6(3) no
C(12) N(3) C(15) C(14) -46(3) no
C(15) N(3) C(12) C(13) 16(3) no
C(15) N(3) C(12) C(21) 128(3) no
C(17) N(4) C(19) C(20) 8(4) no
C(19) N(4) C(17) C(16) 128(3) no
C(19) N(4) C(17) C(18) 6(3) no
K(1) C(1) C(2) N(1) -56(3) no
K(1) C(1) C(2) C(3) 61(3) no
O(79) C(1) C(2) N(1) -9(3) no
O(79) C(1) C(2) C(3) 108(3) no
O(80) C(1) C(2) N(1) 168.6(18) no
O(80) C(1) C(2) C(3) -74(3) no
N(1) C(2) C(3) C(4) 23(3) no
C(1) C(2) C(3) C(4) -97(3) no
C(2) C(3) C(4) C(5) -44(3) no
C(3) C(4) C(5) N(1) 48(3) no
O(84) C(6) C(7) N(2) -178.9(16) no
O(84) C(6) C(7) C(8) -60(3) no
O(85) C(6) C(7) N(2) -6(3) no
O(85) C(6) C(7) C(8) 113(3) no
N(2) C(7) C(8) C(9) -23(3) no
C(6) C(7) C(8) C(9) -140(2) no
C(7) C(8) C(9) C(10) 33(3) no
C(8) C(9) C(10) N(2) -28(3) no
N(3) C(12) C(13) C(14) 18(3) no
N(3) C(12) C(21) O(86) 160(4) no
N(3) C(12) C(21) O(87) -5(5) no
C(13) C(12) C(21) O(86) -90(4) no
C(13) C(12) C(21) O(87) 106(4) no
C(21) C(12) C(13) C(14) -95(3) no
C(12) C(13) C(14) C(15) -43(3) no
C(13) C(14) C(15) N(3) 54(3) no
O(90) C(16) C(17) N(4) -172(2) no
O(90) C(16) C(17) C(18) -57(3) no
O(91) C(16) C(17) N(4) 6(4) no
O(91) C(16) C(17) C(18) 120(3) no
N(4) C(17) C(18) C(20) -18(4) no
C(16) C(17) C(18) C(20) -135(3) no
C(17) C(18) C(20) C(19) 23(6) no
N(4) C(19) C(20) C(18) -18(6) no
